data_7103725
loop_
_publ_author_name
'Niklas, Nicole'
'Hampel, Frank'
'Alsfasser, Ralf'

_publ_section_title
;
 Dipicolylglycyl-phenylalanine zinc(II): a metallopeptide with a built-in
 conformational switch and its homochiral helical coordination polymer
;
_journal_coden_ASTM CHCOFS
_journal_issue 13
_journal_name_full
;
 Chemical Communications (Cambridge, United Kingdom)
;
_journal_page_first 1586
_journal_page_last 1587
_journal_paper_doi 10.1039/b303172a
_journal_year 2003
_chemical_formula_moiety '(C24 H23 F3 N4 O6 S Zn)6 . 17(H2O)'
_chemical_formula_sum 'C24 H28.67 F3 N4 O8.83 S Zn'
_chemical_formula_weight 668.68
_chemical_name_common
;Poly-(dipicolylglycyl-S-phenylalanine-zinc(ii)
trifluormethanesulfonate)
;
_chemical_name_systematic
;
Poly-(dipicolylglycyl-S-phenylalanine-
zinc(II) trifluormethanesulfonate)
;
_space_group_IT_number 4
_symmetry_cell_setting monoclinic
_symmetry_space_group_name_Hall 'P 2yb'
_symmetry_space_group_name_H-M 'P 1 21 1'
_atom_sites_solution_hydrogens geom
_atom_sites_solution_primary direct
_atom_sites_solution_secondary difmap
_audit_creation_method SHELXL-97
_cell_angle_alpha 90.00
_cell_angle_beta 92.0390(10)
_cell_angle_gamma 90.00
_cell_formula_units_Z 12
_cell_length_a 14.80380(10)
_cell_length_b 26.81710(10)
_cell_length_c 21.90260(10)
_cell_measurement_reflns_used 20106
_cell_measurement_temperature 173(2)
_cell_volume 8689.72(8)
_computing_cell_refinement DENZO-SMN'
_computing_data_collection 'Nonius Collect'
_computing_data_reduction DENZO-SMN
_computing_molecular_graphics 'SHELXTL NT'
_computing_publication_material 'SHELXTL NT'
_computing_structure_refinement 'SHELXL-97 (Sheldrick, 1997)'
_computing_structure_solution 'SHELXS-97 (Sheldrick, 1990)'
_diffrn_ambient_temperature 173(2)
_diffrn_detector_area_resol_mean 9
_diffrn_measured_fraction_theta_full 0.994
_diffrn_measured_fraction_theta_max 0.994
_diffrn_measurement_device 'Nonius KappaCCD'
_diffrn_measurement_device_type 'Nonius KappaCCD'
_diffrn_radiation_monochromator graphite
_diffrn_radiation_source 'fine-focus rotating anode'
_diffrn_radiation_type MoK\a
_diffrn_radiation_wavelength 0.71073
_diffrn_reflns_av_R_equivalents 0.0000
_diffrn_reflns_av_sigmaI/netI 0.0357
_diffrn_reflns_limit_h_max 19
_diffrn_reflns_limit_h_min -19
_diffrn_reflns_limit_k_max 34
_diffrn_reflns_limit_k_min -34
_diffrn_reflns_limit_l_max 28
_diffrn_reflns_limit_l_min -28
_diffrn_reflns_number 38859
_diffrn_reflns_theta_full 27.50
_diffrn_reflns_theta_max 27.50
_diffrn_reflns_theta_min 4.09
_exptl_absorpt_coefficient_mu 0.995
_exptl_absorpt_correction_T_max 0.7546
_exptl_absorpt_correction_T_min 0.7222
_exptl_absorpt_correction_type empirical
_exptl_absorpt_process_details (Scalepack)
_exptl_crystal_colour colorless
_exptl_crystal_density_diffrn 1.521
_exptl_crystal_density_method 'not measured'
_exptl_crystal_description block
_exptl_crystal_F_000 4064
_exptl_crystal_size_max 0.35
_exptl_crystal_size_mid 0.30
_exptl_crystal_size_min 0.30
_refine_diff_density_max 2.098
_refine_diff_density_min -1.460
_refine_diff_density_rms 0.129
_refine_ls_abs_structure_details 'Flack H D (1983), Acta Cryst. A39, 876-881'
_refine_ls_abs_structure_Flack 0.019(9)
_refine_ls_extinction_method none
_refine_ls_goodness_of_fit_ref 1.725
_refine_ls_hydrogen_treatment 'riding model'
_refine_ls_matrix_type full
_refine_ls_number_parameters 2236
_refine_ls_number_reflns 38859
_refine_ls_number_restraints 32
_refine_ls_restrained_S_all 1.784
_refine_ls_R_factor_all 0.0986
_refine_ls_R_factor_gt 0.0820
_refine_ls_shift/su_max 2.974
_refine_ls_shift/su_mean 0.120
_refine_ls_structure_factor_coef Fsqd
_refine_ls_weighting_details 'calc w=1/[\s^2^(Fo^2^)+(0.1000P)^2^+0.0000P] where P=(Fo^2^+2Fc^2^)/3'
_refine_ls_weighting_scheme calc
_refine_ls_wR_factor_gt 0.2185
_refine_ls_wR_factor_ref 0.2283
_reflns_number_gt 32346
_reflns_number_total 38859
_reflns_threshold_expression >2sigma(I)
_cod_data_source_file b303172a.txt
_cod_data_source_block ann09_2
_cod_original_sg_symbol_H-M P2(1)
_cod_database_code 7103725

loop_
_symmetry_equiv_pos_as_xyz
'x, y, z'
'-x, y+1/2, -z'

loop_
_atom_site_label
_atom_site_type_symbol
_atom_site_fract_x
_atom_site_fract_y
_atom_site_fract_z
_atom_site_U_iso_or_equiv
_atom_site_adp_type
_atom_site_occupancy
_atom_site_symmetry_multiplicity
_atom_site_calc_flag
_atom_site_refinement_flags
_atom_site_disorder_assembly
_atom_site_disorder_group
Zn1 Zn 1.00192(4) 1.41468(3) 1.03454(3) 0.03393(16) Uani 1 1 d . . .
Zn2 Zn 1.34231(4) 1.32905(2) 1.02890(3) 0.02979(14) Uani 1 1 d . . .
Zn3 Zn 1.68466(4) 1.37228(3) 0.93025(3) 0.03381(16) Uani 1 1 d . . .
Zn4 Zn 1.00015(5) 1.17011(3) 0.54699(3) 0.04198(19) Uani 1 1 d . . .
Zn5 Zn 0.66790(5) 1.14594(3) 0.43095(3) 0.03778(17) Uani 1 1 d . . .
Zn6 Zn 0.32795(5) 1.07968(3) 0.51635(4) 0.04134(18) Uani 1 1 d . . .
N11 N 1.1027(4) 1.4369(2) 1.0952(2) 0.0411(12) Uani 1 1 d . . .
C12 C 1.0983(6) 1.4307(4) 1.1552(4) 0.060(2) Uani 1 1 d . . .
H12A H 1.0473 1.4139 1.1705 0.071 Uiso 1 1 calc R . .
C13 C 1.1648(7) 1.4476(5) 1.1968(4) 0.089(4) Uani 1 1 d . . .
H13A H 1.1612 1.4426 1.2396 0.107 Uiso 1 1 calc R . .
C14 C 1.2395(7) 1.4732(5) 1.1704(4) 0.084(3) Uani 1 1 d . . .
H14A H 1.2879 1.4853 1.1959 0.101 Uiso 1 1 calc R . .
C15 C 1.2409(5) 1.4802(4) 1.1096(4) 0.062(2) Uani 1 1 d . . .
H15A H 1.2886 1.4986 1.0925 0.074 Uiso 1 1 calc R . .
C16 C 1.1727(5) 1.4603(3) 1.0720(3) 0.0410(14) Uani 1 1 d . . .
C17 C 1.1758(4) 1.4637(3) 1.0028(3) 0.0399(14) Uani 1 1 d . . .
H17A H 1.2095 1.4939 0.9912 0.048 Uiso 1 1 calc R . .
H17B H 1.2075 1.4342 0.9867 0.048 Uiso 1 1 calc R . .
N21 N 0.9107(4) 1.4699(2) 1.0151(3) 0.0415(12) Uani 1 1 d . . .
C22 C 0.8226(5) 1.4680(3) 1.0286(3) 0.0493(17) Uani 1 1 d . . .
H22A H 0.7986 1.4381 1.0446 0.059 Uiso 1 1 calc R . .
C23 C 0.7665(5) 1.5085(4) 1.0196(4) 0.059(2) Uani 1 1 d . . .
H23A H 0.7048 1.5061 1.0298 0.070 Uiso 1 1 calc R . .
C24 C 0.7982(5) 1.5511(3) 0.9968(4) 0.057(2) Uani 1 1 d . . .
H24A H 0.7595 1.5792 0.9922 0.068 Uiso 1 1 calc R . .
C25 C 0.8895(5) 1.5543(3) 0.9795(3) 0.0487(16) Uani 1 1 d . . .
H25A H 0.9132 1.5832 0.9608 0.058 Uiso 1 1 calc R . .
C26 C 0.9419(4) 1.5123(3) 0.9917(3) 0.0379(13) Uani 1 1 d . . .
C27 C 1.0425(4) 1.5159(3) 0.9811(3) 0.0411(14) Uani 1 1 d . . .
H27A H 1.0522 1.5345 0.9428 0.049 Uiso 1 1 calc R . .
H27B H 1.0726 1.5345 1.0151 0.049 Uiso 1 1 calc R . .
N31 N 1.0832(3) 1.4658(2) 0.9768(2) 0.0357(11) Uani 1 1 d . . .
C32 C 1.0753(5) 1.4444(2) 0.9151(3) 0.0388(14) Uani 1 1 d . . .
H32A H 1.1247 1.4568 0.8898 0.047 Uiso 1 1 calc R . .
H32B H 1.0168 1.4538 0.8950 0.047 Uiso 1 1 calc R . .
C33 C 1.0817(4) 1.3876(2) 0.9224(3) 0.0312(12) Uani 1 1 d . . .
O34 O 1.0487(3) 1.36755(16) 0.96810(18) 0.0347(9) Uani 1 1 d . . .
N35 N 1.1203(3) 1.36163(18) 0.8803(2) 0.0294(10) Uani 1 1 d . . .
H35A H 1.1363 1.3766 0.8466 0.035 Uiso 1 1 calc R . .
C36 C 1.1374(4) 1.3089(2) 0.8878(3) 0.0314(12) Uani 1 1 d . . .
H36A H 1.0802 1.2932 0.9011 0.038 Uiso 1 1 calc R . .
C37 C 1.2107(4) 1.2984(2) 0.9377(3) 0.0353(13) Uani 1 1 d . . .
O38 O 1.2236(4) 1.2556(2) 0.9545(3) 0.0722(19) Uani 1 1 d . . .
O39 O 1.2547(3) 1.33577(18) 0.9590(2) 0.0394(10) Uani 1 1 d . . .
C40 C 1.1611(4) 1.2847(3) 0.8266(3) 0.0382(14) Uani 1 1 d . . .
H40A H 1.2157 1.3010 0.8111 0.046 Uiso 1 1 calc R . .
H40B H 1.1756 1.2491 0.8337 0.046 Uiso 1 1 calc R . .
C41 C 1.0862(4) 1.2884(2) 0.7788(3) 0.0332(12) Uani 1 1 d . . .
C42 C 1.0088(5) 1.2581(3) 0.7831(3) 0.0429(15) Uani 1 1 d . . .
H42A H 1.0037 1.2360 0.8166 0.052 Uiso 1 1 calc R . .
C43 C 0.9410(5) 1.2605(3) 0.7390(3) 0.0485(17) Uani 1 1 d . . .
H43A H 0.8882 1.2408 0.7427 0.058 Uiso 1 1 calc R . .
C44 C 0.9493(6) 1.2917(4) 0.6890(3) 0.060(2) Uani 1 1 d . . .
H44A H 0.9027 1.2928 0.6581 0.072 Uiso 1 1 calc R . .
C45 C 1.0233(6) 1.3207(3) 0.6839(3) 0.0548(19) Uani 1 1 d . . .
H45A H 1.0269 1.3426 0.6500 0.066 Uiso 1 1 calc R . .
C46 C 1.0937(5) 1.3193(3) 0.7268(3) 0.0436(15) Uani 1 1 d . . .
H46A H 1.1465 1.3387 0.7214 0.052 Uiso 1 1 calc R . .
N51 N 1.2600(4) 1.3199(2) 1.1023(2) 0.0385(11) Uani 1 1 d . . .
C52 C 1.1694(4) 1.3132(3) 1.0964(3) 0.0440(15) Uani 1 1 d . . .
H52A H 1.1414 1.3144 1.0567 0.053 Uiso 1 1 calc R . .
C53 C 1.1168(6) 1.3048(4) 1.1455(4) 0.064(2) Uani 1 1 d . . .
H53A H 1.0538 1.2990 1.1398 0.077 Uiso 1 1 calc R . .
C54 C 1.1555(7) 1.3049(5) 1.2015(5) 0.083(3) Uani 1 1 d . . .
H54A H 1.1202 1.2991 1.2362 0.099 Uiso 1 1 calc R . .
C55 C 1.2482(6) 1.3135(5) 1.2085(4) 0.080(3) Uani 1 1 d . . .
H55A H 1.2760 1.3154 1.2482 0.096 Uiso 1 1 calc R . .
C56 C 1.2992(5) 1.3192(3) 1.1579(3) 0.0492(17) Uani 1 1 d . . .
C57 C 1.4002(5) 1.3214(3) 1.1642(3) 0.0464(17) Uani 1 1 d . . .
H57A H 1.4252 1.2872 1.1669 0.056 Uiso 1 1 calc R . .
H57B H 1.4184 1.3395 1.2021 0.056 Uiso 1 1 calc R . .
N61 N 1.4383(3) 1.2753(2) 1.0221(2) 0.0387(12) Uani 1 1 d . . .
C62 C 1.4285(5) 1.2338(3) 0.9892(4) 0.0530(18) Uani 1 1 d . . .
H62A H 1.3760 1.2301 0.9633 0.064 Uiso 1 1 calc R . .
C63 C 1.4930(6) 1.1952(3) 0.9912(6) 0.081(3) Uani 1 1 d . . .
H63A H 1.4843 1.1666 0.9661 0.098 Uiso 1 1 calc R . .
C64 C 1.5650(6) 1.1986(3) 1.0274(6) 0.080(3) Uani 1 1 d . . .
H64A H 1.6082 1.1724 1.0293 0.096 Uiso 1 1 calc R . .
C65 C 1.5773(5) 1.2418(3) 1.0635(4) 0.0523(18) Uani 1 1 d . . .
H65A H 1.6286 1.2449 1.0905 0.063 Uiso 1 1 calc R . .
C66 C 1.5138(4) 1.2797(3) 1.0592(3) 0.0389(14) Uani 1 1 d . . .
C67 C 1.5261(4) 1.3289(3) 1.0929(3) 0.0409(14) Uani 1 1 d . . .
H67A H 1.5647 1.3238 1.1302 0.049 Uiso 1 1 calc R . .
H67B H 1.5563 1.3533 1.0665 0.049 Uiso 1 1 calc R . .
N71 N 1.4379(3) 1.3480(2) 1.1093(2) 0.0363(11) Uani 1 1 d . . .
C72 C 1.4376(5) 1.4019(3) 1.1137(3) 0.0478(17) Uani 1 1 d . . .
H72A H 1.4931 1.4137 1.1357 0.057 Uiso 1 1 calc R . .
H72B H 1.3846 1.4134 1.1361 0.057 Uiso 1 1 calc R . .
C73 C 1.4335(4) 1.4221(2) 1.0490(3) 0.0383(14) Uani 1 1 d . . .
O74 O 1.3874(3) 1.39950(16) 1.0084(2) 0.0385(10) Uani 1 1 d . . .
N74 N 1.4784(4) 1.4622(2) 1.0374(3) 0.0401(12) Uani 1 1 d . . .
H74A H 1.5021 1.4795 1.0680 0.048 Uiso 1 1 calc R . .
C76 C 1.4909(5) 1.4795(3) 0.9757(4) 0.0509(18) Uani 1 1 d . . .
H76A H 1.4339 1.4715 0.9518 0.061 Uiso 1 1 calc R . .
C77 C 1.5672(5) 1.4533(3) 0.9436(4) 0.0486(17) Uani 1 1 d . . .
O78 O 1.5851(4) 1.4655(3) 0.8924(3) 0.083(2) Uani 1 1 d . . .
O79 O 1.6065(3) 1.41761(17) 0.9745(2) 0.0392(9) Uani 1 1 d . . .
C80 C 1.5016(6) 1.5371(3) 0.9740(6) 0.076(3) Uani 1 1 d . . .
H80A H 1.5057 1.5480 0.9310 0.092 Uiso 1 1 calc R . .
H80B H 1.5587 1.5465 0.9959 0.092 Uiso 1 1 calc R . .
C81 C 1.4104(7) 1.5684(4) 1.0076(5) 0.081(3) Uani 1 1 d . . .
C82 C 1.4132(8) 1.5795(4) 1.0645(6) 0.082(3) Uani 1 1 d . . .
H82A H 1.4641 1.5717 1.0904 0.098 Uiso 1 1 calc R . .
C83 C 1.3352(13) 1.6043(5) 1.0871(8) 0.119(6) Uani 1 1 d . . .
H83A H 1.3246 1.6150 1.1275 0.142 Uiso 1 1 calc R . .
C84 C 1.2794(15) 1.6086(6) 1.0352(17) 0.235(19) Uani 1 1 d . . .
H84A H 1.2330 1.6305 1.0477 0.282 Uiso 1 1 calc R . .
C85 C 1.2568(8) 1.5990(4) 0.9796(8) 0.092(4) Uani 1 1 d . . .
H85A H 1.2015 1.6074 0.9588 0.110 Uiso 1 1 calc R . .
C86 C 1.3453(10) 1.5683(5) 0.9505(16) 0.249(17) Uani 1 1 d . . .
H86A H 1.3529 1.5550 0.9108 0.299 Uiso 1 1 calc R . .
N91 N 1.7864(4) 1.4057(2) 0.8821(2) 0.0419(12) Uani 1 1 d . . .
C92 C 1.7832(5) 1.4531(3) 0.8622(3) 0.0469(16) Uani 1 1 d . . .
H92A H 1.7395 1.4752 0.8778 0.056 Uiso 1 1 calc R . .
C93 C 1.8435(6) 1.4705(3) 0.8188(4) 0.059(2) Uani 1 1 d . . .
H93A H 1.8423 1.5044 0.8063 0.071 Uiso 1 1 calc R . .
C94 C 1.9035(5) 1.4380(3) 0.7952(3) 0.0541(19) Uani 1 1 d . . .
H94A H 1.9433 1.4487 0.7647 0.065 Uiso 1 1 calc R . .
C95 C 1.9061(5) 1.3894(3) 0.8156(3) 0.0509(18) Uani 1 1 d . . .
H95A H 1.9465 1.3661 0.7985 0.061 Uiso 1 1 calc R . .
C96 C 1.8493(4) 1.3747(3) 0.8615(3) 0.0428(15) Uani 1 1 d . . .
C97 C 1.8579(4) 1.3231(3) 0.8901(3) 0.0415(14) Uani 1 1 d . . .
H97A H 1.8885 1.3001 0.8621 0.050 Uiso 1 1 calc R . .
H97B H 1.8942 1.3249 0.9289 0.050 Uiso 1 1 calc R . .
N101 N 1.5887(4) 1.3284(2) 0.8837(2) 0.0431(12) Uani 1 1 d . . .
C102 C 1.4995(5) 1.3377(3) 0.8864(3) 0.0508(18) Uani 1 1 d . . .
H10A H 1.4805 1.3656 0.9094 0.061 Uiso 1 1 calc R . .
C103 C 1.4351(5) 1.3087(5) 0.8578(4) 0.073(3) Uani 1 1 d . . .
H10B H 1.3725 1.3161 0.8599 0.088 Uiso 1 1 calc R . .
C104 C 1.4664(7) 1.2672(5) 0.8245(5) 0.086(3) Uani 1 1 d . . .
H10C H 1.4245 1.2449 0.8052 0.103 Uiso 1 1 calc R . .
C105 C 1.5579(6) 1.2594(5) 0.8206(5) 0.077(3) Uani 1 1 d . . .
H10D H 1.5799 1.2330 0.7963 0.092 Uiso 1 1 calc R . .
C106 C 1.6171(5) 1.2902(3) 0.8522(3) 0.0444(15) Uani 1 1 d . . .
C107 C 1.7176(5) 1.2842(3) 0.8470(3) 0.0447(15) Uani 1 1 d . . .
H10E H 1.7326 1.2485 0.8425 0.054 Uiso 1 1 calc R . .
H10F H 1.7376 1.3020 0.8102 0.054 Uiso 1 1 calc R . .
C111 C 1.8853(4) 1.3577(3) 1.1100(3) 0.0395(14) Uani 1 1 d . . .
C112 C 1.7671(5) 1.2705(3) 0.9553(3) 0.0432(15) Uani 1 1 d . . .
H11A H 1.8208 1.2486 0.9545 0.052 Uiso 1 1 calc R . .
H11B H 1.7123 1.2493 0.9541 0.052 Uiso 1 1 calc R . .
C113 C 1.7703(4) 1.3017(3) 1.0122(3) 0.0375(14) Uani 1 1 d . . .
O114 O 1.7302(3) 1.34316(17) 1.01261(19) 0.0385(10) Uani 1 1 d . . .
N115 N 1.8121(3) 1.2837(2) 1.0616(2) 0.0346(11) Uani 1 1 d . . .
H11C H 1.8354 1.2535 1.0613 0.042 Uiso 1 1 calc R . .
C116 C 1.8194(4) 1.3141(2) 1.1165(3) 0.0342(13) Uani 1 1 d . . .
H11D H 1.7583 1.3285 1.1234 0.041 Uiso 1 1 calc R . .
O118 O 1.8879(4) 1.3904(2) 1.1505(3) 0.0613(15) Uani 1 1 d . . .
O119 O 1.9323(3) 1.35739(19) 1.0631(2) 0.0446(11) Uani 1 1 d . . .
C120 C 1.8442(4) 1.2802(3) 1.1712(3) 0.0426(15) Uani 1 1 d . . .
H12B H 1.8950 1.2582 1.1604 0.051 Uiso 1 1 calc R . .
H12C H 1.8648 1.3010 1.2063 0.051 Uiso 1 1 calc R . .
N121 N 1.7654(3) 1.3046(2) 0.9018(2) 0.0345(11) Uani 1 1 d . . .
C121 C 1.7647(4) 1.2480(3) 1.1902(3) 0.0441(16) Uani 1 1 d . . .
C122 C 1.6932(5) 1.2694(4) 1.2205(3) 0.057(2) Uani 1 1 d . . .
H12D H 1.6935 1.3039 1.2305 0.069 Uiso 1 1 calc R . .
C123 C 1.6223(6) 1.2394(5) 1.2357(4) 0.073(3) Uani 1 1 d . . .
H12E H 1.5730 1.2539 1.2558 0.087 Uiso 1 1 calc R . .
C124 C 1.6194(9) 1.1907(7) 1.2233(6) 0.114(6) Uani 1 1 d . . .
H12F H 1.5696 1.1709 1.2350 0.137 Uiso 1 1 calc R . .
C125 C 1.6878(11) 1.1703(5) 1.1943(8) 0.116(6) Uani 1 1 d . . .
H12G H 1.6868 1.1355 1.1862 0.139 Uiso 1 1 calc R . .
C126 C 1.7626(6) 1.1993(3) 1.1750(4) 0.062(2) Uani 1 1 d . . .
H12H H 1.8092 1.1847 1.1523 0.074 Uiso 1 1 calc R . .
N131 N 1.0996(4) 1.1824(2) 0.6138(3) 0.0408(12) Uani 1 1 d . . .
C132 C 1.0920(5) 1.1701(3) 0.6724(4) 0.0509(17) Uani 1 1 d . . .
H13B H 1.0391 1.1534 0.6849 0.061 Uiso 1 1 calc R . .
C133 C 1.1595(5) 1.1811(3) 0.7150(4) 0.0553(19) Uani 1 1 d . . .
H13C H 1.1561 1.1697 0.7559 0.066 Uiso 1 1 calc R . .
C134 C 1.2323(5) 1.2092(4) 0.6975(4) 0.067(3) Uani 1 1 d . . .
H13D H 1.2769 1.2198 0.7269 0.081 Uiso 1 1 calc R . .
C135 C 1.2395(5) 1.2213(3) 0.6381(4) 0.057(2) Uani 1 1 d . . .
H13E H 1.2911 1.2390 0.6253 0.068 Uiso 1 1 calc R . .
C136 C 1.1730(5) 1.2084(3) 0.5961(3) 0.0453(16) Uani 1 1 d . . .
C137 C 1.1782(5) 1.2183(3) 0.5283(4) 0.0541(18) Uani 1 1 d . . .
H13F H 1.2154 1.2483 0.5216 0.065 Uiso 1 1 calc R . .
H13G H 1.2072 1.1896 0.5082 0.065 Uiso 1 1 calc R . .
N141 N 0.9115(4) 1.2299(3) 0.5369(3) 0.0522(16) Uani 1 1 d . . .
C142 C 0.8221(5) 1.2259(4) 0.5463(4) 0.060(2) Uani 1 1 d . . .
H14B H 0.7970 1.1942 0.5551 0.072 Uiso 1 1 calc R . .
C143 C 0.7654(6) 1.2683(5) 0.5432(4) 0.069(3) Uani 1 1 d . . .
H14C H 0.7028 1.2659 0.5510 0.082 Uiso 1 1 calc R . .
C144 C 0.8037(7) 1.3123(5) 0.5288(4) 0.075(3) Uani 1 1 d . . .
H14D H 0.7671 1.3413 0.5266 0.090 Uiso 1 1 calc R . .
C145 C 0.8962(7) 1.3164(4) 0.5170(4) 0.073(3) Uani 1 1 d . . .
H14E H 0.9228 1.3474 0.5067 0.088 Uiso 1 1 calc R . .
C146 C 0.9477(5) 1.2719(4) 0.5214(3) 0.055(2) Uani 1 1 d . . .
C147 C 1.0471(6) 1.2751(4) 0.5165(4) 0.065(2) Uani 1 1 d . . .
H14F H 1.0618 1.2996 0.4845 0.078 Uiso 1 1 calc R . .
H14G H 1.0744 1.2871 0.5558 0.078 Uiso 1 1 calc R . .
N151 N 1.0862(4) 1.2259(3) 0.5013(3) 0.0551(16) Uani 1 1 d . . .
C152 C 1.0798(7) 1.2135(3) 0.4361(4) 0.061(2) Uani 1 1 d . . .
H15B H 1.1323 1.2274 0.4151 0.074 Uiso 1 1 calc R . .
H15C H 1.0239 1.2278 0.4172 0.074 Uiso 1 1 calc R . .
C153 C 1.0787(5) 1.1577(3) 0.4302(3) 0.0495(19) Uani 1 1 d . . .
O154 O 1.0444(3) 1.1322(2) 0.4708(2) 0.0530(13) Uani 1 1 d . . .
N155 N 1.1097(4) 1.1366(3) 0.3805(3) 0.0528(16) Uani 1 1 d . . .
H15D H 1.1247 1.1558 0.3499 0.063 Uiso 1 1 calc R . .
C156 C 1.1196(5) 1.0842(3) 0.3747(3) 0.0499(18) Uani 1 1 d . . .
H15E H 1.0599 1.0684 0.3824 0.060 Uiso 1 1 calc R . .
C157 C 1.1907(5) 1.0633(3) 0.4236(3) 0.0455(16) Uani 1 1 d . . .
O158 O 1.1917(4) 1.0184(3) 0.4331(3) 0.0701(17) Uani 1 1 d . . .
O159 O 1.2440(3) 1.0954(2) 0.4478(3) 0.0508(12) Uani 1 1 d . . .
C160 C 1.1474(5) 1.0688(4) 0.3114(3) 0.061(2) Uani 1 1 d . . .
H16A H 1.1641 1.0330 0.3117 0.073 Uiso 1 1 calc R . .
H16B H 1.2012 1.0882 0.3001 0.073 Uiso 1 1 calc R . .
C161 C 1.0692(6) 1.0777(4) 0.2628(3) 0.068(3) Uani 1 1 d . . .
C162 C 1.0715(10) 1.1059(6) 0.2174(5) 0.107(5) Uani 1 1 d . . .
H16C H 1.1258 1.1235 0.2103 0.128 Uiso 1 1 calc R . .
C163 C 0.9902(16) 1.1133(5) 0.1723(5) 0.113(6) Uani 1 1 d . . .
H16D H 0.9899 1.1370 0.1401 0.135 Uiso 1 1 calc R . .
C164 C 0.9249(13) 1.0852(9) 0.1817(8) 0.126(7) Uani 1 1 d . . .
H16G H 0.8737 1.0878 0.1544 0.152 Uiso 1 1 calc R . .
C165 C 0.9211(9) 1.0544(7) 0.2235(8) 0.115(6) Uani 1 1 d . . .
H16E H 0.8693 1.0338 0.2263 0.138 Uiso 1 1 calc R . .
C166 C 0.9901(6) 1.0497(5) 0.2653(4) 0.081(3) Uani 1 1 d . . .
H16F H 0.9844 1.0264 0.2976 0.097 Uiso 1 1 calc R . .
N171 N 0.5721(4) 1.1096(2) 0.3768(3) 0.0450(13) Uani 1 1 d . . .
C172 C 0.4839(5) 1.1155(3) 0.3784(3) 0.0537(18) Uani 1 1 d . . .
H17C H 0.4615 1.1394 0.4061 0.064 Uiso 1 1 calc R . .
C173 C 0.4229(7) 1.0897(4) 0.3429(5) 0.075(3) Uani 1 1 d . . .
H17D H 0.3597 1.0941 0.3466 0.090 Uiso 1 1 calc R . .
C174 C 0.4574(8) 1.0563(4) 0.3007(5) 0.086(3) Uani 1 1 d . . .
H17E H 0.4177 1.0386 0.2733 0.103 Uiso 1 1 calc R . .
C175 C 0.5492(8) 1.0491(4) 0.2992(5) 0.079(3) Uani 1 1 d . . .
H17F H 0.5722 1.0246 0.2726 0.095 Uiso 1 1 calc R . .
C176 C 0.6080(6) 1.0763(3) 0.3349(3) 0.060(2) Uani 1 1 d . . .
C177 C 0.7059(6) 1.0737(3) 0.3325(3) 0.055(2) Uani 1 1 d . . .
H17G H 0.7238 1.0397 0.3201 0.066 Uiso 1 1 calc R . .
H17H H 0.7268 1.0974 0.3014 0.066 Uiso 1 1 calc R . .
N181 N 0.7664(4) 1.1861(2) 0.3896(2) 0.0426(13) Uani 1 1 d . . .
C182 C 0.7641(5) 1.2355(3) 0.3802(3) 0.0509(18) Uani 1 1 d . . .
H18A H 0.7157 1.2540 0.3963 0.061 Uiso 1 1 calc R . .
C183 C 0.8280(6) 1.2608(4) 0.3486(4) 0.067(2) Uani 1 1 d . . .
H18B H 0.8266 1.2961 0.3450 0.080 Uiso 1 1 calc R . .
C184 C 0.8948(6) 1.2326(5) 0.3220(4) 0.079(3) Uani 1 1 d . . .
H18C H 0.9378 1.2484 0.2973 0.095 Uiso 1 1 calc R . .
C185 C 0.8987(6) 1.1827(5) 0.3313(4) 0.076(3) Uani 1 1 d . . .
H18D H 0.9445 1.1633 0.3135 0.091 Uiso 1 1 calc R . .
C186 C 0.8353(5) 1.1603(4) 0.3670(3) 0.055(2) Uani 1 1 d . . .
C187 C 0.8414(5) 1.1071(3) 0.3848(4) 0.057(2) Uani 1 1 d . . .
H18E H 0.8767 1.1041 0.4239 0.068 Uiso 1 1 calc R . .
H18F H 0.8735 1.0883 0.3533 0.068 Uiso 1 1 calc R . .
N191 N 0.7497(4) 1.0856(2) 0.3917(3) 0.0470(14) Uani 1 1 d . . .
C192 C 0.7492(6) 1.0436(3) 0.4363(3) 0.0545(19) Uani 1 1 d . . .
H19A H 0.8015 1.0213 0.4304 0.065 Uiso 1 1 calc R . .
H19B H 0.6930 1.0238 0.4307 0.065 Uiso 1 1 calc R . .
C193 C 0.7544(5) 1.0661(3) 0.4986(3) 0.0467(16) Uani 1 1 d . . .
O194 O 0.7137(3) 1.1073(2) 0.5073(2) 0.0485(11) Uani 1 1 d . . .
N195 N 0.7967(5) 1.0428(3) 0.5439(3) 0.0585(18) Uani 1 1 d . . .
H19C H 0.8203 1.0132 0.5377 0.070 Uiso 1 1 calc R . .
C196 C 0.8051(6) 1.0657(3) 0.6050(4) 0.057(2) Uani 1 1 d . . .
H19D H 0.7460 1.0824 0.6121 0.068 Uiso 1 1 calc R . .
C197 C 0.8768(4) 1.1072(3) 0.6048(3) 0.0463(16) Uani 1 1 d . . .
O198 O 0.8840(4) 1.1334(3) 0.6514(3) 0.075(2) Uani 1 1 d . . .
O199 O 0.9218(3) 1.1127(2) 0.5593(2) 0.0517(12) Uani 1 1 d . . .
C200 C 0.8199(8) 1.0282(5) 0.6563(5) 0.080(3) Uani 1 1 d . . .
H20A H 0.8407 1.0460 0.6939 0.096 Uiso 1 1 calc R . .
H20B H 0.8678 1.0045 0.6453 0.096 Uiso 1 1 calc R . .
C201 C 0.7293(6) 0.9979(4) 0.6697(4) 0.067(2) Uani 1 1 d . . .
C202 C 0.6623(7) 1.0209(5) 0.7003(4) 0.074(3) Uani 1 1 d . . .
H20C H 0.6703 1.0549 0.7114 0.089 Uiso 1 1 calc R . .
C203 C 0.5843(8) 0.9976(6) 0.7157(5) 0.096(4) Uani 1 1 d . . .
H20D H 0.5386 1.0139 0.7376 0.115 Uiso 1 1 calc R . .
C204 C 0.5766(13) 0.9428(8) 0.6947(8) 0.136(7) Uani 1 1 d . . .
H20F H 0.5238 0.9237 0.7012 0.164 Uiso 1 1 calc R . .
C205 C 0.6506(10) 0.9227(6) 0.6656(7) 0.102(4) Uani 1 1 d . . .
H20G H 0.6497 0.8885 0.6540 0.123 Uiso 1 1 calc R . .
C206 C 0.7229(10) 0.9505(6) 0.6538(5) 0.091(3) Uani 1 1 d . . .
H20H H 0.7715 0.9356 0.6333 0.110 Uiso 1 1 calc R . .
N212 N 0.4209(4) 1.0258(2) 0.4962(3) 0.0434(13) Uani 1 1 d . . .
C212 C 0.4053(6) 0.9877(3) 0.4567(4) 0.058(2) Uani 1 1 d . . .
H21A H 0.3488 0.9858 0.4349 0.069 Uiso 1 1 calc R . .
C213 C 0.4711(7) 0.9510(4) 0.4474(5) 0.073(3) Uani 1 1 d . . .
H21B H 0.4610 0.9253 0.4182 0.088 Uiso 1 1 calc R . .
C214 C 0.5507(6) 0.9534(3) 0.4818(5) 0.064(2) Uani 1 1 d . . .
H21C H 0.5964 0.9290 0.4769 0.077 Uiso 1 1 calc R . .
C215 C 0.5634(5) 0.9912(3) 0.5232(3) 0.0446(16) Uani 1 1 d . . .
H21D H 0.6170 0.9922 0.5483 0.054 Uiso 1 1 calc R . .
C216 C 0.4999(4) 1.0276(3) 0.5288(3) 0.0406(14) Uani 1 1 d . . .
C217 C 0.5116(4) 1.0705(3) 0.5726(3) 0.0448(15) Uani 1 1 d . . .
H21E H 0.5512 1.0600 0.6076 0.054 Uiso 1 1 calc R . .
H21F H 0.5415 1.0984 0.5518 0.054 Uiso 1 1 calc R . .
N221 N 0.2456(4) 1.0628(3) 0.5873(3) 0.0580(17) Uani 1 1 d . . .
C222 C 0.1534(6) 1.0598(5) 0.5839(5) 0.079(3) Uani 1 1 d . . .
H22B H 0.1220 1.0656 0.5459 0.095 Uiso 1 1 calc R . .
C223 C 0.1055(7) 1.0486(5) 0.6347(6) 0.093(4) Uani 1 1 d . . .
H22C H 0.0413 1.0484 0.6320 0.112 Uiso 1 1 calc R . .
C224 C 0.1490(7) 1.0375(5) 0.6894(6) 0.088(3) Uani 1 1 d . . .
H22D H 0.1160 1.0263 0.7232 0.105 Uiso 1 1 calc R . .
C225 C 0.2417(8) 1.0430(4) 0.6945(5) 0.079(3) Uani 1 1 d . . .
H22E H 0.2730 1.0392 0.7328 0.095 Uiso 1 1 calc R . .
C226 C 0.2896(6) 1.0546(3) 0.6408(3) 0.0530(18) Uani 1 1 d . . .
C227 C 0.3896(6) 1.0555(3) 0.6425(3) 0.0536(18) Uani 1 1 d . . .
H22F H 0.4120 1.0675 0.6830 0.064 Uiso 1 1 calc R . .
H22G H 0.4127 1.0212 0.6369 0.064 Uiso 1 1 calc R . .
N231 N 0.4244(4) 1.0876(2) 0.5952(3) 0.0435(12) Uani 1 1 d . . .
C232 C 0.4273(5) 1.1403(3) 0.6118(3) 0.0474(16) Uani 1 1 d . . .
H23B H 0.4851 1.1482 0.6339 0.057 Uiso 1 1 calc R . .
H23C H 0.3770 1.1485 0.6386 0.057 Uiso 1 1 calc R . .
C233 C 0.4189(5) 1.1698(3) 0.5533(3) 0.0426(15) Uani 1 1 d . . .
O234 O 0.3768(3) 1.15193(18) 0.5084(2) 0.0449(11) Uani 1 1 d . . .
N235 N 0.4577(4) 1.2143(2) 0.5527(3) 0.0423(12) Uani 1 1 d . . .
H23D H 0.4779 1.2275 0.5873 0.051 Uiso 1 1 calc R . .
C236 C 0.4676(4) 1.2415(2) 0.4964(3) 0.0370(13) Uani 1 1 d . . .
H23E H 0.4094 1.2387 0.4721 0.044 Uiso 1 1 calc R . .
C237 C 0.5418(4) 1.2192(3) 0.4584(4) 0.0449(16) Uani 1 1 d . . .
O238 O 0.5481(4) 1.2341(2) 0.4046(2) 0.0553(13) Uani 1 1 d . . .
O239 O 0.5902(3) 1.18543(19) 0.4838(2) 0.0479(12) Uani 1 1 d . . .
C240 C 0.4841(5) 1.2971(2) 0.5098(4) 0.0445(15) Uani 1 1 d . . .
H24B H 0.5355 1.3004 0.5397 0.053 Uiso 1 1 calc R . .
H24C H 0.5007 1.3141 0.4717 0.053 Uiso 1 1 calc R . .
C241 C 0.4039(4) 1.3216(2) 0.5342(3) 0.0418(15) Uani 1 1 d . . .
C242 C 0.3312(6) 1.3357(3) 0.4961(4) 0.0574(19) Uani 1 1 d . . .
H24D H 0.3332 1.3287 0.4537 0.069 Uiso 1 1 calc R . .
C243 C 0.2566(6) 1.3594(4) 0.5177(7) 0.083(3) Uani 1 1 d . . .
H24E H 0.2069 1.3678 0.4910 0.099 Uiso 1 1 calc R . .
C244 C 0.2555(8) 1.3707(4) 0.5794(6) 0.084(3) Uani 1 1 d . . .
H24F H 0.2055 1.3885 0.5945 0.101 Uiso 1 1 calc R . .
C245 C 0.3235(9) 1.3570(4) 0.6186(6) 0.083(3) Uani 1 1 d . . .
H24G H 0.3195 1.3625 0.6613 0.100 Uiso 1 1 calc R . .
C246 C 0.4000(7) 1.3345(3) 0.5950(4) 0.060(2) Uani 1 1 d . . .
H24H H 0.4508 1.3280 0.6216 0.072 Uiso 1 1 calc R . .
O300 O 1.2265(7) 0.8810(6) 0.3259(6) 0.162(6) Uani 1 1 d . . .
S300 S 1.31034(13) 0.85967(8) 0.32892(9) 0.0540(4) Uani 1 1 d . . .
F300 F 1.391(2) 0.9389(7) 0.3036(4) 0.467(6) Uani 1 1 d . . .
C300 C 1.3818(9) 0.8964(6) 0.2831(4) 0.105(5) Uani 1 1 d . . .
O301 O 1.3025(9) 0.8137(4) 0.2992(5) 0.129(4) Uani 1 1 d . . .
F301 F 1.3486(6) 0.8993(3) 0.2258(3) 0.116(3) Uani 1 1 d . . .
O302 O 1.3568(5) 0.8573(4) 0.3862(3) 0.108(3) Uani 1 1 d . . .
F302 F 1.4599(5) 0.8816(7) 0.2823(6) 0.226(10) Uani 1 1 d . . .
O310 O 1.6068(9) 0.7069(5) 0.8570(8) 0.176(6) Uani 1 1 d . . .
S310 S 1.66847(19) 0.67915(13) 0.82515(17) 0.0887(9) Uani 1 1 d . . .
F310 F 1.5582(5) 0.6068(4) 0.8385(4) 0.120(3) Uani 1 1 d . . .
C310 C 1.6428(10) 0.6191(7) 0.8500(9) 0.126(6) Uani 1 1 d . . .
O311 O 1.7609(7) 0.6880(5) 0.8370(8) 0.169(7) Uani 1 1 d . . .
F311 F 1.6617(12) 0.6121(7) 0.9066(6) 0.225(8) Uani 1 1 d . . .
O312 O 1.6590(13) 0.6839(8) 0.7721(8) 0.217(9) Uani 1 1 d . . .
F312 F 1.6914(7) 0.5853(5) 0.8167(8) 0.196(6) Uani 1 1 d . . .
O416 O 0.1889(11) 1.1648(6) 0.9729(9) 0.183(6) Uani 1 1 d . . .
O417 O -0.0454(8) 1.3754(5) 0.2777(6) 0.148(5) Uani 1 1 d . . .
O323 O 1.0481(7) 0.6247(3) 1.0517(3) 0.096(3) Uani 1 1 d D . .
S320 S 1.0244(2) 0.63924(12) 1.11512(13) 0.0889(8) Uani 1 1 d D . .
F323 F 1.1282(10) 0.5686(8) 1.1463(5) 0.198(4) Uani 1 1 d D . .
C320 C 1.0383(10) 0.5770(5) 1.1573(5) 0.209(16) Uani 1 1 d D . .
O321 O 1.1008(3) 0.6546(5) 1.1233(5) 0.189(8) Uani 1 1 d D . .
F321 F 0.9573(9) 0.5580(7) 1.1369(5) 0.198(4) Uani 1 1 d D . .
O322 O 0.9336(5) 0.6565(4) 1.1266(4) 0.103(3) Uani 1 1 d D . .
F322 F 1.0136(10) 0.5941(7) 1.2136(5) 0.198(4) Uani 1 1 d D . .
O330 O 0.4928(7) 1.1444(5) 0.8363(7) 0.153(5) Uani 1 1 d . . .
S330 S 0.4178(3) 1.12186(13) 0.80537(17) 0.1056(12) Uani 1 1 d . . .
C330 C 0.3300(10) 1.1254(5) 0.8590(5) 0.089(3) Uani 1 1 d . . .
F330 F 0.2552(7) 1.1053(4) 0.8387(4) 0.136(3) Uani 1 1 d . . .
O331 O 0.4235(7) 1.0681(3) 0.7996(5) 0.108(3) Uani 1 1 d . . .
F331 F 0.3516(6) 1.1109(3) 0.9136(3) 0.106(2) Uani 1 1 d . . .
O332 O 0.3923(15) 1.1460(4) 0.7518(4) 0.198(9) Uani 1 1 d . . .
F332 F 0.3106(9) 1.1776(3) 0.8663(5) 0.157(4) Uani 1 1 d . . .
S360 S 0.75083(17) 0.93886(19) 1.23592(10) 0.1178(16) Uani 1 1 d D . .
C360 C 0.6701(8) 0.9665(6) 1.1807(5) 0.31(2) Uani 1 1 d D . .
O361 O 0.7443(5) 0.9552(2) 1.2957(2) 0.0663(16) Uani 1 1 d D . .
F361 F 0.6778(7) 0.9349(5) 1.1308(5) 0.157(2) Uani 1 1 d D . .
O362 O 0.8369(4) 0.9318(2) 1.2121(3) 0.0593(14) Uani 1 1 d D . .
F362 F 0.5880(7) 0.9522(5) 1.2037(5) 0.157(2) Uani 1 1 d D . .
O363 O 0.6974(9) 0.8791(2) 1.2312(4) 0.118(4) Uani 1 1 d D . .
F363 F 0.7141(7) 1.0117(5) 1.1910(5) 0.157(2) Uani 1 1 d D . .
O370 O -0.2164(9) 1.3893(6) 0.3415(12) 0.233(11) Uani 1 1 d . . .
S370 S -0.2930(2) 1.41921(14) 0.35962(18) 0.0985(9) Uani 1 1 d . . .
F370 F -0.3862(12) 1.3381(4) 0.3461(7) 0.211(7) Uani 1 1 d . . .
C370 C -0.3723(8) 1.3760(6) 0.3845(7) 0.100(4) Uani 1 1 d . . .
O371 O -0.3384(8) 1.4378(5) 0.3070(5) 0.127(4) Uani 1 1 d . . .
F371 F -0.3362(6) 1.3455(5) 0.4268(6) 0.152(4) Uani 1 1 d . . .
O372 O -0.2777(12) 1.4492(6) 0.4085(5) 0.167(6) Uani 1 1 d . . .
F372 F -0.4405(7) 1.3925(4) 0.4034(5) 0.154(4) Uani 1 1 d . . .
O400 O 0.7812(7) 1.1446(6) 0.7531(4) 0.138(4) Uani 1 1 d . . .
O401 O 1.8824(7) 0.6929(4) 0.9423(8) 0.172(7) Uani 1 1 d . . .
O402 O 0.2839(9) 0.9222(6) 0.8146(5) 0.170(7) Uani 1 1 d . . .
O403 O -0.0932(7) 0.9636(4) 0.5076(5) 0.111(3) Uani 1 1 d . . .
O404 O 0.5739(10) 1.2361(3) 0.6529(5) 0.148(5) Uani 1 1 d . . .
O405 O 1.0938(5) 0.9455(3) 0.3647(4) 0.085(2) Uani 1 1 d . . .
O406 O 0.3944(5) 0.9918(3) 0.8719(4) 0.089(2) Uani 1 1 d . . .
O407 O 0.9137(5) 0.9616(3) 1.3807(3) 0.088(2) Uani 1 1 d . . .
O408 O 1.9328(4) 1.2005(3) 1.0439(3) 0.0675(16) Uani 1 1 d . . .
O409 O 0.0438(4) 1.3615(2) 0.3704(2) 0.0599(16) Uani 1 1 d . . .
O410 O 0.2425(13) 1.2822(6) 0.3621(5) 0.177(6) Uani 1 1 d . . .
O411 O 0.6071(9) 1.1555(5) 0.7255(6) 0.147(4) Uani 1 1 d . . .
O412 O 0.1389(10) 1.2091(5) 0.2915(5) 0.157(6) Uani 1 1 d . . .
O413 O -0.5938(7) 1.2694(4) 0.3296(6) 0.121(3) Uani 1 1 d . . .
O414 O 0.8799(18) 1.4506(8) 0.4831(7) 0.244(10) Uani 1 1 d . . .

loop_
_atom_site_aniso_label
_atom_site_aniso_U_11
_atom_site_aniso_U_22
_atom_site_aniso_U_33
_atom_site_aniso_U_23
_atom_site_aniso_U_13
_atom_site_aniso_U_12
Zn1 0.0298(3) 0.0387(4) 0.0334(3) -0.0020(3) 0.0029(2) 0.0014(3)
Zn2 0.0250(3) 0.0323(3) 0.0319(3) -0.0008(3) -0.0028(2) -0.0003(3)
Zn3 0.0309(3) 0.0413(4) 0.0291(3) 0.0026(3) 0.0001(2) -0.0037(3)
Zn4 0.0287(3) 0.0606(5) 0.0368(4) -0.0061(3) 0.0045(3) 0.0043(3)
Zn5 0.0330(3) 0.0438(4) 0.0364(4) -0.0105(3) -0.0009(3) 0.0087(3)
Zn6 0.0328(4) 0.0408(4) 0.0500(4) 0.0031(3) -0.0048(3) 0.0047(3)
N11 0.031(3) 0.054(3) 0.038(3) -0.016(2) 0.004(2) 0.002(2)
C12 0.054(4) 0.079(6) 0.046(4) -0.013(4) -0.007(3) -0.009(4)
C13 0.065(6) 0.157(11) 0.044(4) -0.038(6) -0.021(4) 0.006(6)
C14 0.056(5) 0.142(10) 0.054(5) -0.039(6) -0.012(4) 0.006(6)
C15 0.039(4) 0.089(7) 0.057(5) -0.015(4) 0.003(3) -0.004(4)
C16 0.043(3) 0.041(4) 0.040(3) -0.012(3) 0.004(3) 0.004(3)
C17 0.030(3) 0.043(4) 0.047(4) -0.009(3) 0.006(2) 0.005(3)
N21 0.034(3) 0.049(3) 0.042(3) -0.004(2) 0.002(2) 0.007(2)
C22 0.032(3) 0.071(5) 0.046(4) -0.008(3) 0.003(3) 0.003(3)
C23 0.037(4) 0.077(6) 0.062(5) 0.000(4) 0.005(3) 0.019(4)
C24 0.046(4) 0.065(5) 0.059(4) 0.000(4) -0.001(3) 0.025(4)
C25 0.044(4) 0.047(4) 0.055(4) 0.002(3) -0.001(3) 0.013(3)
C26 0.034(3) 0.045(4) 0.035(3) -0.007(3) -0.003(2) 0.002(3)
C27 0.036(3) 0.040(3) 0.048(4) 0.002(3) 0.011(3) -0.002(3)
N31 0.034(3) 0.034(3) 0.039(3) -0.005(2) 0.000(2) 0.003(2)
C32 0.052(4) 0.029(3) 0.035(3) -0.003(2) 0.007(3) 0.000(3)
C33 0.028(3) 0.030(3) 0.035(3) -0.002(2) 0.000(2) 0.000(2)
O34 0.034(2) 0.040(2) 0.031(2) -0.0013(17) 0.0079(16) -0.0017(18)
N35 0.032(2) 0.028(2) 0.028(2) 0.0011(18) 0.0008(18) 0.0017(19)
C36 0.029(3) 0.035(3) 0.030(3) -0.002(2) -0.001(2) 0.000(2)
C37 0.031(3) 0.038(3) 0.037(3) 0.003(2) -0.004(2) 0.003(2)
O38 0.072(4) 0.041(3) 0.100(5) -0.006(3) -0.052(3) 0.014(3)
O39 0.030(2) 0.046(3) 0.041(2) -0.0074(19) -0.0112(17) -0.0013(18)
C40 0.033(3) 0.040(3) 0.042(3) -0.013(3) -0.001(2) 0.012(3)
C41 0.034(3) 0.039(3) 0.027(3) -0.013(2) 0.004(2) -0.001(2)
C42 0.050(4) 0.049(4) 0.031(3) -0.008(3) 0.008(3) -0.005(3)
C43 0.041(3) 0.066(5) 0.038(3) -0.020(3) -0.002(3) -0.004(3)
C44 0.057(5) 0.082(6) 0.040(4) -0.016(4) -0.016(3) 0.007(4)
C45 0.058(4) 0.076(6) 0.030(3) -0.005(3) 0.005(3) 0.001(4)
C46 0.042(3) 0.051(4) 0.037(3) -0.001(3) 0.005(3) 0.002(3)
N51 0.033(3) 0.040(3) 0.043(3) 0.003(2) 0.003(2) -0.001(2)
C52 0.030(3) 0.046(4) 0.057(4) 0.003(3) 0.000(3) -0.006(3)
C53 0.038(4) 0.081(6) 0.074(6) 0.005(5) 0.012(4) -0.010(4)
C54 0.069(6) 0.117(9) 0.065(6) 0.007(6) 0.035(5) -0.013(6)
C55 0.053(5) 0.148(11) 0.039(4) 0.004(5) 0.006(3) -0.015(6)
C56 0.052(4) 0.067(5) 0.030(3) 0.003(3) 0.008(3) -0.008(3)
C57 0.046(4) 0.066(5) 0.026(3) 0.009(3) -0.009(2) -0.010(3)
N61 0.032(3) 0.044(3) 0.040(3) 0.007(2) -0.006(2) 0.004(2)
C62 0.040(4) 0.041(4) 0.077(5) -0.015(3) -0.009(3) 0.008(3)
C63 0.049(5) 0.044(5) 0.150(10) -0.030(5) -0.022(5) 0.017(4)
C64 0.040(4) 0.036(4) 0.164(10) 0.010(5) 0.000(5) 0.013(3)
C65 0.034(3) 0.052(4) 0.071(5) 0.023(4) -0.004(3) 0.002(3)
C66 0.025(3) 0.047(4) 0.044(3) 0.009(3) -0.003(2) -0.002(3)
C67 0.031(3) 0.046(4) 0.045(3) 0.005(3) -0.009(2) 0.000(3)
N71 0.028(2) 0.050(3) 0.031(2) -0.001(2) 0.0029(19) -0.008(2)
C72 0.042(4) 0.055(4) 0.047(4) -0.016(3) 0.008(3) -0.009(3)
C73 0.027(3) 0.035(3) 0.053(4) -0.014(3) -0.001(2) 0.002(2)
O74 0.034(2) 0.033(2) 0.048(2) 0.0040(18) -0.0074(18) -0.0076(17)
N74 0.033(3) 0.026(3) 0.061(3) -0.004(2) 0.003(2) 0.000(2)
C76 0.038(3) 0.032(3) 0.081(5) 0.015(3) -0.009(3) 0.001(3)
C77 0.046(4) 0.042(4) 0.057(4) 0.011(3) -0.008(3) -0.008(3)
O78 0.061(4) 0.127(6) 0.061(4) 0.041(4) 0.000(3) -0.005(4)
O79 0.034(2) 0.038(2) 0.045(2) 0.0010(19) -0.0008(17) 0.0010(19)
C80 0.044(4) 0.027(4) 0.157(10) 0.031(5) -0.020(5) -0.005(3)
C81 0.067(6) 0.089(7) 0.086(7) 0.044(6) -0.019(5) -0.042(5)
C82 0.088(7) 0.050(5) 0.109(9) -0.010(5) 0.006(6) 0.015(5)
C83 0.160(15) 0.085(9) 0.116(11) -0.018(8) 0.086(11) 0.004(9)
C84 0.18(2) 0.052(9) 0.46(5) 0.083(17) -0.19(3) -0.043(11)
C85 0.059(6) 0.056(6) 0.162(12) -0.036(7) 0.035(7) -0.020(5)
C86 0.090(9) 0.065(8) 0.58(5) 0.136(17) -0.173(18) -0.027(7)
N91 0.041(3) 0.052(3) 0.034(3) 0.002(2) 0.004(2) -0.002(2)
C92 0.048(4) 0.049(4) 0.044(4) 0.007(3) 0.006(3) -0.012(3)
C93 0.065(5) 0.063(5) 0.049(4) 0.012(4) -0.004(4) -0.018(4)
C94 0.050(4) 0.077(6) 0.036(3) 0.006(3) 0.015(3) -0.004(4)
C95 0.049(4) 0.077(5) 0.027(3) -0.003(3) 0.009(3) -0.019(4)
C96 0.038(3) 0.056(4) 0.035(3) -0.007(3) 0.001(2) -0.013(3)
C97 0.034(3) 0.055(4) 0.035(3) -0.005(3) 0.005(2) -0.002(3)
N101 0.035(3) 0.058(4) 0.036(3) -0.007(3) 0.003(2) -0.003(3)
C102 0.037(3) 0.072(5) 0.044(4) 0.004(3) 0.003(3) -0.017(3)
C103 0.032(4) 0.114(8) 0.073(5) -0.017(5) -0.004(3) -0.015(4)
C104 0.061(6) 0.109(9) 0.086(7) -0.023(6) -0.021(5) -0.019(6)
C105 0.047(5) 0.109(8) 0.074(6) -0.037(6) -0.005(4) -0.022(5)
C106 0.052(4) 0.043(4) 0.038(3) -0.004(3) -0.002(3) -0.011(3)
C107 0.049(4) 0.046(4) 0.039(3) -0.014(3) -0.002(3) -0.005(3)
C111 0.037(3) 0.038(3) 0.044(3) 0.007(3) 0.007(3) 0.000(3)
C112 0.037(3) 0.042(4) 0.050(4) -0.001(3) 0.005(3) 0.001(3)
C113 0.030(3) 0.043(4) 0.039(3) 0.014(3) 0.004(2) -0.004(3)
O114 0.039(2) 0.044(3) 0.033(2) 0.0007(17) 0.0031(17) 0.0098(19)
N115 0.029(2) 0.043(3) 0.032(2) 0.008(2) 0.0019(19) 0.000(2)
C116 0.031(3) 0.043(3) 0.029(3) 0.007(2) 0.003(2) -0.003(2)
O118 0.070(4) 0.051(3) 0.064(3) -0.011(3) 0.028(3) -0.010(3)
O119 0.036(2) 0.050(3) 0.049(3) 0.006(2) 0.0086(19) -0.006(2)
C120 0.033(3) 0.054(4) 0.040(3) 0.015(3) -0.009(2) -0.008(3)
N121 0.030(2) 0.044(3) 0.029(2) -0.003(2) -0.0002(19) -0.004(2)
C121 0.040(3) 0.056(4) 0.036(3) 0.018(3) -0.005(2) -0.011(3)
C122 0.050(4) 0.076(6) 0.046(4) 0.021(4) 0.001(3) -0.006(4)
C123 0.044(4) 0.113(9) 0.061(5) 0.028(5) 0.001(4) -0.017(5)
C124 0.072(7) 0.168(15) 0.101(9) 0.058(9) -0.030(6) -0.083(9)
C125 0.104(10) 0.094(9) 0.146(12) 0.069(9) -0.065(9) -0.061(8)
C126 0.059(5) 0.058(5) 0.066(5) 0.024(4) -0.015(4) -0.015(4)
N131 0.031(3) 0.048(3) 0.043(3) -0.005(2) -0.001(2) 0.002(2)
C132 0.045(4) 0.045(4) 0.062(5) 0.000(3) -0.003(3) -0.007(3)
C133 0.054(4) 0.064(5) 0.047(4) -0.022(3) -0.006(3) 0.008(4)
C134 0.041(4) 0.082(6) 0.077(6) -0.045(5) -0.009(4) 0.004(4)
C135 0.033(3) 0.050(4) 0.088(6) -0.035(4) 0.013(3) 0.001(3)
C136 0.039(3) 0.038(4) 0.059(4) -0.005(3) 0.008(3) 0.009(3)
C137 0.041(4) 0.055(5) 0.067(5) 0.005(4) 0.009(3) 0.010(3)
N141 0.038(3) 0.079(5) 0.039(3) -0.009(3) 0.001(2) 0.020(3)
C142 0.030(3) 0.099(7) 0.050(4) -0.019(4) -0.005(3) 0.023(4)
C143 0.049(4) 0.107(8) 0.050(5) -0.009(5) -0.001(3) 0.033(5)
C144 0.071(6) 0.099(8) 0.055(5) 0.009(5) 0.003(4) 0.046(6)
C145 0.081(6) 0.102(8) 0.037(4) -0.003(4) 0.012(4) 0.050(6)
C146 0.050(4) 0.079(6) 0.036(3) -0.003(3) 0.009(3) 0.024(4)
C147 0.059(5) 0.074(6) 0.065(5) 0.007(4) 0.024(4) 0.025(4)
N151 0.047(3) 0.067(4) 0.053(4) 0.003(3) 0.017(3) 0.020(3)
C152 0.076(6) 0.061(5) 0.049(4) 0.007(4) 0.023(4) 0.017(4)
C153 0.037(3) 0.078(5) 0.033(3) 0.007(3) 0.004(3) 0.025(3)
O154 0.039(3) 0.079(4) 0.041(3) -0.008(2) 0.006(2) 0.000(2)
N155 0.052(3) 0.070(5) 0.037(3) 0.002(3) 0.007(2) 0.023(3)
C156 0.034(3) 0.073(5) 0.043(4) -0.002(3) -0.005(3) 0.017(3)
C157 0.037(3) 0.053(4) 0.046(4) -0.004(3) -0.007(3) 0.002(3)
O158 0.070(4) 0.064(4) 0.074(4) -0.009(3) -0.031(3) 0.011(3)
O159 0.040(3) 0.052(3) 0.060(3) 0.006(2) -0.007(2) 0.007(2)
C160 0.034(3) 0.097(7) 0.052(4) -0.007(4) 0.005(3) 0.024(4)
C161 0.063(5) 0.110(7) 0.030(4) -0.007(4) 0.009(3) 0.049(5)
C162 0.111(10) 0.161(14) 0.050(6) 0.013(7) 0.026(6) 0.064(10)
C163 0.215(19) 0.081(8) 0.041(5) 0.004(5) -0.001(8) 0.018(10)
C164 0.123(13) 0.174(18) 0.081(10) -0.031(11) -0.016(9) 0.087(13)
C165 0.077(7) 0.146(13) 0.119(11) -0.070(10) -0.041(7) 0.062(8)
C166 0.051(5) 0.135(10) 0.055(5) -0.041(5) -0.014(4) 0.040(6)
N171 0.047(3) 0.044(3) 0.043(3) -0.003(2) -0.006(2) 0.007(3)
C172 0.044(4) 0.071(5) 0.045(4) -0.006(4) -0.012(3) 0.008(4)
C173 0.056(5) 0.096(8) 0.072(6) 0.009(5) -0.025(4) -0.020(5)
C174 0.097(8) 0.068(6) 0.089(7) -0.013(5) -0.055(6) -0.016(6)
C175 0.101(8) 0.061(5) 0.072(6) -0.021(4) -0.051(5) 0.012(5)
C176 0.080(6) 0.060(5) 0.038(4) -0.016(3) -0.023(4) 0.031(4)
C177 0.068(5) 0.062(5) 0.033(3) -0.015(3) -0.008(3) 0.033(4)
N181 0.036(3) 0.055(4) 0.037(3) 0.001(2) 0.001(2) 0.008(2)
C182 0.031(3) 0.074(5) 0.048(4) 0.007(3) -0.002(3) 0.003(3)
C183 0.051(5) 0.091(7) 0.058(5) 0.029(5) -0.007(4) -0.003(4)
C184 0.039(4) 0.146(11) 0.053(5) 0.050(6) -0.001(3) 0.006(5)
C185 0.053(5) 0.139(10) 0.037(4) 0.028(5) 0.016(3) 0.034(5)
C186 0.039(4) 0.086(6) 0.039(4) 0.007(3) 0.001(3) 0.020(4)
C187 0.054(4) 0.067(5) 0.049(4) -0.008(4) 0.001(3) 0.030(4)
N191 0.042(3) 0.057(4) 0.041(3) -0.015(3) -0.007(2) 0.022(3)
C192 0.056(4) 0.058(5) 0.048(4) -0.005(3) -0.017(3) 0.018(4)
C193 0.041(4) 0.046(4) 0.053(4) -0.002(3) -0.009(3) 0.007(3)
O194 0.048(3) 0.054(3) 0.043(3) -0.011(2) -0.008(2) 0.008(2)
N195 0.067(4) 0.057(4) 0.049(3) 0.004(3) -0.031(3) -0.007(3)
C196 0.049(4) 0.070(5) 0.051(4) 0.007(4) -0.008(3) -0.013(4)
C197 0.029(3) 0.069(5) 0.040(4) -0.006(3) 0.001(3) -0.004(3)
O198 0.065(4) 0.106(6) 0.056(3) -0.024(3) 0.009(3) -0.028(4)
O199 0.036(2) 0.062(3) 0.057(3) -0.007(3) 0.002(2) 0.005(2)
C200 0.082(7) 0.098(8) 0.058(5) 0.017(5) -0.024(5) -0.008(6)
C201 0.063(5) 0.081(7) 0.055(5) 0.030(4) -0.015(4) -0.008(5)
C202 0.062(5) 0.096(7) 0.062(5) 0.018(5) -0.008(4) -0.015(5)
C203 0.064(6) 0.147(13) 0.074(6) 0.051(7) -0.008(5) 0.001(7)
C204 0.133(13) 0.156(16) 0.117(11) 0.084(12) -0.042(10) -0.049(12)
C205 0.092(9) 0.112(11) 0.102(9) -0.007(8) -0.017(7) 0.008(8)
C206 0.094(9) 0.111(10) 0.069(6) 0.015(6) -0.016(6) 0.000(7)
N212 0.042(3) 0.043(3) 0.044(3) -0.006(2) -0.005(2) 0.009(2)
C212 0.056(4) 0.054(5) 0.061(5) -0.003(4) -0.028(4) 0.011(4)
C213 0.068(6) 0.054(5) 0.096(7) -0.018(5) -0.032(5) 0.021(4)
C214 0.062(5) 0.036(4) 0.093(6) -0.012(4) -0.022(4) 0.017(4)
C215 0.036(3) 0.035(3) 0.062(4) 0.000(3) -0.015(3) 0.009(3)
C216 0.036(3) 0.036(3) 0.049(4) 0.001(3) -0.009(3) 0.004(3)
C217 0.035(3) 0.048(4) 0.050(4) -0.008(3) -0.009(3) 0.000(3)
N221 0.040(3) 0.058(4) 0.075(4) 0.014(3) 0.001(3) 0.002(3)
C222 0.044(5) 0.106(8) 0.087(7) 0.020(6) 0.003(4) 0.007(5)
C223 0.052(5) 0.102(9) 0.129(10) 0.034(7) 0.036(6) 0.020(5)
C224 0.062(6) 0.104(9) 0.099(8) 0.027(7) 0.040(6) 0.003(6)
C225 0.087(7) 0.089(7) 0.063(6) 0.014(5) 0.024(5) 0.005(6)
C226 0.061(5) 0.052(4) 0.046(4) 0.000(3) 0.008(3) 0.006(4)
C227 0.064(5) 0.062(5) 0.034(3) 0.010(3) -0.005(3) 0.004(4)
N231 0.038(3) 0.036(3) 0.056(3) 0.001(2) -0.001(2) 0.004(2)
C232 0.053(4) 0.047(4) 0.042(4) -0.005(3) 0.001(3) -0.003(3)
C233 0.040(3) 0.035(3) 0.053(4) -0.011(3) 0.011(3) 0.003(3)
O234 0.043(3) 0.041(3) 0.051(3) 0.006(2) 0.001(2) -0.002(2)
N235 0.045(3) 0.034(3) 0.048(3) -0.006(2) 0.009(2) 0.006(2)
C236 0.035(3) 0.032(3) 0.045(3) -0.005(3) 0.012(3) -0.002(2)
C237 0.029(3) 0.044(4) 0.062(4) -0.022(3) 0.010(3) -0.002(3)
O238 0.053(3) 0.059(3) 0.055(3) -0.004(2) 0.020(2) 0.001(3)
O239 0.045(3) 0.046(3) 0.054(3) -0.017(2) 0.010(2) 0.010(2)
C240 0.043(4) 0.030(3) 0.062(4) -0.008(3) 0.013(3) 0.001(3)
C241 0.037(3) 0.028(3) 0.062(4) -0.003(3) 0.016(3) -0.001(2)
C242 0.059(5) 0.043(4) 0.070(5) -0.007(4) 0.002(4) -0.004(3)
C243 0.043(4) 0.052(5) 0.152(11) -0.005(6) -0.012(5) 0.003(4)
C244 0.074(6) 0.061(6) 0.121(9) -0.010(6) 0.058(7) 0.009(5)
C245 0.100(8) 0.064(6) 0.088(7) -0.008(5) 0.048(7) 0.019(6)
C246 0.075(5) 0.043(4) 0.063(5) -0.015(4) 0.014(4) 0.004(4)
O300 0.102(7) 0.222(15) 0.165(10) 0.083(10) 0.044(7) 0.084(9)
S300 0.0498(10) 0.0650(12) 0.0465(9) -0.0044(8) -0.0078(7) 0.0007(9)
F300 1.05(2) 0.285(7) 0.068(5) -0.031(8) 0.060(14) -0.507
C300 0.105(9) 0.167(14) 0.040(5) 0.038(6) -0.028(5) -0.038(9)
O301 0.195(11) 0.090(6) 0.101(6) -0.020(5) -0.009(7) -0.025(7)
F301 0.164(7) 0.144(7) 0.040(3) 0.017(3) -0.012(3) 0.040(6)
O302 0.092(5) 0.177(9) 0.054(4) 0.037(5) -0.023(3) -0.064(6)
F302 0.060(4) 0.42(2) 0.202(12) 0.206(15) 0.010(5) -0.019(8)
O310 0.143(10) 0.138(10) 0.249(15) -0.055(10) 0.054(10) 0.075(8)
S310 0.0582(14) 0.095(2) 0.112(2) -0.0277(18) -0.0135(14) 0.0159(14)
F310 0.070(4) 0.176(9) 0.113(5) 0.024(5) 0.001(4) -0.020(5)
C310 0.090(9) 0.116(12) 0.167(16) -0.002(11) -0.049(10) 0.020(9)
O311 0.091(6) 0.119(8) 0.291(17) -0.092(10) -0.090(9) 0.026(6)
F311 0.287(18) 0.232(15) 0.145(10) 0.048(10) -0.124(12) 0.001(14)
O312 0.236(17) 0.27(2) 0.151(12) 0.012(12) 0.063(12) -0.169(16)
F312 0.101(7) 0.134(9) 0.356(19) -0.073(11) 0.066(9) 0.008(6)
O416 0.161(12) 0.148(12) 0.235(16) 0.021(11) -0.045(11) -0.008(10)
O417 0.137(9) 0.149(10) 0.155(10) 0.075(9) -0.041(7) -0.043(8)
O323 0.171(8) 0.050(4) 0.066(4) -0.015(3) -0.028(4) 0.012(4)
S320 0.100(2) 0.086(2) 0.0796(17) -0.0129(14) -0.0120(14) 0.0208(16)
F323 0.206(8) 0.293(12) 0.096(4) -0.041(5) 0.021(4) 0.056(7)
C320 0.33(4) 0.23(2) 0.059(8) 0.043(11) -0.043(13) -0.21(3)
O321 0.007(2) 0.364(18) 0.196(10) 0.210(12) 0.029(4) 0.039(5)
F321 0.206(8) 0.293(12) 0.096(4) -0.041(5) 0.021(4) 0.056(7)
O322 0.057(4) 0.133(7) 0.119(6) -0.045(6) 0.002(4) 0.027(4)
F322 0.206(8) 0.293(12) 0.096(4) -0.041(5) 0.021(4) 0.056(7)
O330 0.096(7) 0.122(8) 0.243(15) -0.055(9) 0.056(8) -0.043(6)
S330 0.145(3) 0.0743(18) 0.102(2) -0.0027(16) 0.059(2) -0.0012(19)
C330 0.107(9) 0.086(8) 0.075(7) 0.008(6) 0.008(6) -0.010(7)
F330 0.120(7) 0.166(9) 0.122(7) -0.019(6) 0.015(5) -0.021(7)
O331 0.112(7) 0.084(6) 0.131(7) -0.029(5) 0.040(6) -0.001(5)
F331 0.134(6) 0.110(5) 0.075(4) -0.001(4) 0.024(4) -0.008(5)
O332 0.45(3) 0.074(6) 0.077(6) 0.030(5) 0.098(10) 0.071(10)
F332 0.240(12) 0.092(6) 0.145(8) -0.019(5) 0.088(8) 0.037(7)
S360 0.0563(13) 0.264(5) 0.0337(10) -0.0134(17) 0.0040(9) 0.051(2)
C360 0.055(7) 0.78(7) 0.103(11) -0.22(3) -0.017(7) 0.041(18)
O361 0.088(4) 0.065(4) 0.047(3) 0.006(3) 0.017(3) 0.003(3)
F361 0.130(4) 0.190(6) 0.151(5) -0.079(5) -0.006(4) 0.023(4)
O362 0.058(3) 0.060(3) 0.060(3) -0.012(3) 0.006(2) 0.006(3)
F362 0.130(4) 0.190(6) 0.151(5) -0.079(5) -0.006(4) 0.023(4)
O363 0.230(12) 0.035(3) 0.092(5) -0.004(3) 0.047(6) -0.004(5)
F363 0.130(4) 0.190(6) 0.151(5) -0.079(5) -0.006(4) 0.023(4)
O370 0.095(8) 0.171(14) 0.44(3) 0.140(17) 0.046(13) 0.056(9)
S370 0.089(2) 0.085(2) 0.121(3) 0.0204(19) -0.0024(17) -0.0060(16)
F370 0.35(2) 0.087(7) 0.199(12) -0.024(7) 0.094(13) -0.065(9)
C370 0.060(6) 0.114(11) 0.125(10) -0.035(9) -0.020(6) 0.005(7)
O371 0.128(8) 0.152(10) 0.102(7) 0.022(6) 0.029(6) 0.037(7)
F371 0.095(6) 0.155(9) 0.205(11) 0.088(8) -0.005(6) 0.006(5)
O372 0.257(17) 0.159(11) 0.082(7) 0.024(7) -0.034(8) -0.028(12)
F372 0.137(7) 0.169(9) 0.161(9) 0.065(7) 0.072(7) 0.062(7)
O400 0.099(7) 0.228(14) 0.085(6) 0.013(7) 0.006(5) 0.002(8)
O401 0.080(6) 0.084(6) 0.342(19) 0.021(9) -0.117(9) -0.011(5)
O402 0.160(10) 0.256(16) 0.096(6) 0.002(8) 0.019(6) -0.149(11)
O403 0.119(7) 0.105(7) 0.107(6) 0.000(5) -0.013(5) 0.015(6)
O404 0.244(13) 0.046(4) 0.145(8) 0.001(5) -0.112(9) -0.010(6)
O405 0.060(4) 0.101(6) 0.094(5) -0.027(4) -0.010(3) 0.016(4)
O406 0.059(4) 0.117(6) 0.088(5) -0.005(4) -0.019(3) 0.023(4)
O407 0.075(5) 0.112(6) 0.077(5) -0.013(4) 0.006(3) -0.012(4)
O408 0.062(4) 0.078(4) 0.063(3) 0.002(3) 0.006(3) 0.022(3)
O409 0.096(4) 0.045(3) 0.037(2) 0.015(2) -0.027(2) -0.039(3)
O410 0.292(19) 0.163(12) 0.079(6) -0.024(7) 0.045(9) -0.048(12)
O411 0.161(11) 0.125(10) 0.155(10) 0.025(8) -0.003(8) 0.020(8)
O412 0.240(14) 0.129(9) 0.107(7) -0.033(6) 0.069(8) -0.087(10)
O413 0.091(6) 0.105(7) 0.166(9) 0.015(7) -0.003(6) 0.002(5)
O414 0.40(3) 0.214(19) 0.114(11) 0.010(11) -0.018(14) 0.00(2)

loop_
_atom_type_symbol
_atom_type_description
_atom_type_scat_dispersion_real
_atom_type_scat_dispersion_imag
_atom_type_scat_source
C C 0.0033 0.0016 'International Tables Vol C Tables 4.2.6.8 and 6.1.1.4'
H H 0.0000 0.0000 'International Tables Vol C Tables 4.2.6.8 and 6.1.1.4'
N N 0.0061 0.0033 'International Tables Vol C Tables 4.2.6.8 and 6.1.1.4'
O O 0.0106 0.0060 'International Tables Vol C Tables 4.2.6.8 and 6.1.1.4'
F F 0.0171 0.0103 'International Tables Vol C Tables 4.2.6.8 and 6.1.1.4'
S S 0.1246 0.1234 'International Tables Vol C Tables 4.2.6.8 and 6.1.1.4'
Zn Zn 0.2839 1.4301 'International Tables Vol C Tables 4.2.6.8 and 6.1.1.4'

loop_
_geom_angle_atom_site_label_1
_geom_angle_atom_site_label_2
_geom_angle_atom_site_label_3
_geom_angle
_geom_angle_site_symmetry_1
_geom_angle_site_symmetry_3
_geom_angle_publ_flag
O119 Zn1 N21 106.4(2) 1_455 . ?
O119 Zn1 N11 113.5(2) 1_455 . ?
N21 Zn1 N11 112.7(2) . . ?
O119 Zn1 O34 86.51(19) 1_455 . ?
N21 Zn1 O34 122.2(2) . . ?
N11 Zn1 O34 112.30(19) . . ?
O119 Zn1 N31 162.8(2) 1_455 . ?
N21 Zn1 N31 78.6(2) . . ?
N11 Zn1 N31 78.2(2) . . ?
O34 Zn1 N31 77.10(18) . . ?
O39 Zn2 N61 116.6(2) . . ?
O39 Zn2 O74 87.52(18) . . ?
N61 Zn2 O74 113.7(2) . . ?
O39 Zn2 N51 103.0(2) . . ?
N61 Zn2 N51 113.9(2) . . ?
O74 Zn2 N51 118.9(2) . . ?
O39 Zn2 N71 161.8(2) . . ?
N61 Zn2 N71 78.4(2) . . ?
O74 Zn2 N71 76.48(19) . . ?
N51 Zn2 N71 77.99(19) . . ?
O79 Zn3 O114 89.01(17) . . ?
O79 Zn3 N91 115.9(2) . . ?
O114 Zn3 N91 112.9(2) . . ?
O79 Zn3 N101 100.8(2) . . ?
O114 Zn3 N101 114.3(2) . . ?
N91 Zn3 N101 119.4(2) . . ?
O79 Zn3 N121 163.19(19) . . ?
O114 Zn3 N121 77.18(17) . . ?
N91 Zn3 N121 78.8(2) . . ?
N101 Zn3 N121 76.8(2) . . ?
O199 Zn4 N131 116.2(2) . . ?
O199 Zn4 N141 104.3(3) . . ?
N131 Zn4 N141 112.6(2) . . ?
O199 Zn4 O154 86.0(2) . . ?
N131 Zn4 O154 114.1(2) . . ?
N141 Zn4 O154 120.5(2) . . ?
O199 Zn4 N151 160.9(2) . . ?
N131 Zn4 N151 78.8(3) . . ?
N141 Zn4 N151 78.6(3) . . ?
O154 Zn4 N151 76.5(2) . . ?
O239 Zn5 N181 114.6(2) . . ?
O239 Zn5 O194 88.6(2) . . ?
N181 Zn5 O194 113.9(2) . . ?
O239 Zn5 N171 100.9(2) . . ?
N181 Zn5 N171 118.7(2) . . ?
O194 Zn5 N171 115.4(2) . . ?
O239 Zn5 N191 163.8(2) . . ?
N181 Zn5 N191 78.8(3) . . ?
O194 Zn5 N191 77.2(2) . . ?
N171 Zn5 N191 78.8(2) . . ?
O159 Zn6 N212 113.5(2) 1_455 . ?
O159 Zn6 N221 104.4(3) 1_455 . ?
N212 Zn6 N221 115.3(3) . . ?
O159 Zn6 O234 87.0(2) 1_455 . ?
N212 Zn6 O234 113.6(2) . . ?
N221 Zn6 O234 119.0(3) . . ?
O159 Zn6 N231 162.0(2) 1_455 . ?
N212 Zn6 N231 79.4(2) . . ?
N221 Zn6 N231 79.3(3) . . ?
O234 Zn6 N231 76.0(2) . . ?
C12 N11 C16 120.4(6) . . ?
C12 N11 Zn1 122.9(5) . . ?
C16 N11 Zn1 116.7(5) . . ?
N11 C12 C13 123.1(9) . . ?
C12 C13 C14 115.3(9) . . ?
C15 C14 C13 120.1(8) . . ?
C14 C15 C16 120.0(9) . . ?
N11 C16 C15 121.0(7) . . ?
N11 C16 C17 117.5(6) . . ?
C15 C16 C17 121.5(7) . . ?
N31 C17 C16 109.2(5) . . ?
C26 N21 C22 117.7(6) . . ?
C26 N21 Zn1 117.6(4) . . ?
C22 N21 Zn1 124.5(5) . . ?
N21 C22 C23 121.6(8) . . ?
C24 C23 C22 120.6(7) . . ?
C23 C24 C25 120.0(7) . . ?
C26 C25 C24 115.6(7) . . ?
N21 C26 C25 124.5(6) . . ?
N21 C26 C27 117.7(6) . . ?
C25 C26 C27 117.7(6) . . ?
N31 C27 C26 111.0(5) . . ?
C32 N31 C17 112.7(5) . . ?
C32 N31 C27 113.3(5) . . ?
C17 N31 C27 112.9(5) . . ?
C32 N31 Zn1 104.6(4) . . ?
C17 N31 Zn1 105.6(4) . . ?
C27 N31 Zn1 106.9(4) . . ?
N31 C32 C33 106.9(5) . . ?
O34 C33 N35 122.0(6) . . ?
O34 C33 C32 119.0(5) . . ?
N35 C33 C32 118.9(5) . . ?
C33 O34 Zn1 116.8(4) . . ?
C33 N35 C36 121.5(5) . . ?
N35 C36 C37 112.2(5) . . ?
N35 C36 C40 111.0(5) . . ?
C37 C36 C40 111.4(5) . . ?
O38 C37 O39 124.0(6) . . ?
O38 C37 C36 119.1(6) . . ?
O39 C37 C36 116.9(5) . . ?
C37 O39 Zn2 121.5(4) . . ?
C41 C40 C36 113.1(5) . . ?
C42 C41 C46 118.5(6) . . ?
C42 C41 C40 119.9(6) . . ?
C46 C41 C40 121.5(6) . . ?
C43 C42 C41 120.3(7) . . ?
C42 C43 C44 120.0(7) . . ?
C45 C44 C43 120.4(7) . . ?
C44 C45 C46 121.7(8) . . ?
C45 C46 C41 119.0(7) . . ?
C56 N51 C52 119.0(6) . . ?
C56 N51 Zn2 117.6(4) . . ?
C52 N51 Zn2 123.4(5) . . ?
N51 C52 C53 122.3(7) . . ?
C54 C53 C52 119.0(8) . . ?
C53 C54 C55 119.3(8) . . ?
C56 C55 C54 119.8(8) . . ?
N51 C56 C55 120.4(7) . . ?
N51 C56 C57 119.0(6) . . ?
C55 C56 C57 120.5(7) . . ?
C56 C57 N71 109.9(5) . . ?
C62 N61 C66 117.8(6) . . ?
C62 N61 Zn2 124.7(5) . . ?
C66 N61 Zn2 117.1(5) . . ?
N61 C62 C63 122.4(7) . . ?
C64 C63 C62 120.4(9) . . ?
C63 C64 C65 118.8(7) . . ?
C66 C65 C64 119.5(7) . . ?
N61 C66 C65 121.1(7) . . ?
N61 C66 C67 116.6(6) . . ?
C65 C66 C67 122.3(6) . . ?
N71 C67 C66 109.4(5) . . ?
C72 N71 C67 111.8(5) . . ?
C72 N71 C57 114.5(6) . . ?
C67 N71 C57 112.8(5) . . ?
C72 N71 Zn2 105.7(4) . . ?
C67 N71 Zn2 105.5(4) . . ?
C57 N71 Zn2 105.8(4) . . ?
N71 C72 C73 107.2(5) . . ?
O74 C73 N74 122.1(7) . . ?
O74 C73 C72 119.4(6) . . ?
N74 C73 C72 118.5(6) . . ?
C73 O74 Zn2 117.5(4) . . ?
C73 N74 C76 122.2(6) . . ?
N74 C76 C77 113.8(6) . . ?
N74 C76 C80 111.0(8) . . ?
C77 C76 C80 111.7(7) . . ?
O78 C77 O79 125.1(8) . . ?
O78 C77 C76 119.6(7) . . ?
O79 C77 C76 115.3(6) . . ?
C77 O79 Zn3 117.5(5) . . ?
C76 C80 C81 112.4(7) . . ?
C82 C81 C86 141.5(17) . . ?
C82 C81 C80 121.0(9) . . ?
C86 C81 C80 97.2(14) . . ?
C81 C82 C83 116.4(14) . . ?
C84 C83 C82 102.7(18) . . ?
C85 C84 C83 153(3) . . ?
C84 C85 C86 106.1(19) . . ?
C81 C86 C85 99(2) . . ?
C92 N91 C96 119.7(6) . . ?
C92 N91 Zn3 123.7(5) . . ?
C96 N91 Zn3 115.5(5) . . ?
N91 C92 C93 121.1(8) . . ?
C94 C93 C92 118.9(8) . . ?
C93 C94 C95 119.6(7) . . ?
C96 C95 C94 119.4(8) . . ?
N91 C96 C95 121.0(7) . . ?
N91 C96 C97 118.3(6) . . ?
C95 C96 C97 120.7(7) . . ?
N121 C97 C96 108.0(5) . . ?
C106 N101 C102 119.9(6) . . ?
C106 N101 Zn3 118.2(5) . . ?
C102 N101 Zn3 121.8(5) . . ?
N101 C102 C103 123.0(8) . . ?
C102 C103 C104 116.6(8) . . ?
C105 C104 C103 119.4(9) . . ?
C104 C105 C106 119.3(10) . . ?
N101 C106 C105 121.6(8) . . ?
N101 C106 C107 117.3(6) . . ?
C105 C106 C107 120.8(7) . . ?
N121 C107 C106 110.2(5) . . ?
O118 C111 O119 125.3(6) . . ?
O118 C111 C116 118.4(6) . . ?
O119 C111 C116 116.2(6) . . ?
N121 C112 C113 108.1(5) . . ?
O114 C113 N115 121.6(6) . . ?
O114 C113 C112 119.8(6) . . ?
N115 C113 C112 118.5(6) . . ?
C113 O114 Zn3 117.9(4) . . ?
C113 N115 C116 119.5(6) . . ?
N115 C116 C120 108.7(5) . . ?
N115 C116 C111 112.4(5) . . ?
C120 C116 C111 112.8(5) . . ?
C111 O119 Zn1 124.5(5) . 1_655 ?
C121 C120 C116 112.4(5) . . ?
C107 N121 C112 114.0(5) . . ?
C107 N121 C97 113.7(5) . . ?
C112 N121 C97 110.6(5) . . ?
C107 N121 Zn3 106.1(4) . . ?
C112 N121 Zn3 105.6(4) . . ?
C97 N121 Zn3 106.1(4) . . ?
C126 C121 C122 120.4(7) . . ?
C126 C121 C120 119.4(7) . . ?
C122 C121 C120 120.1(7) . . ?
C123 C122 C121 118.2(10) . . ?
C124 C123 C122 123.0(11) . . ?
C125 C124 C123 118.6(10) . . ?
C124 C125 C126 122.0(14) . . ?
C121 C126 C125 117.7(12) . . ?
C132 N131 C136 119.8(6) . . ?
C132 N131 Zn4 124.0(5) . . ?
C136 N131 Zn4 115.9(5) . . ?
N131 C132 C133 121.0(7) . . ?
C132 C133 C134 118.9(8) . . ?
C135 C134 C133 119.4(7) . . ?
C134 C135 C136 120.5(8) . . ?
N131 C136 C135 120.2(7) . . ?
N131 C136 C137 116.0(7) . . ?
C135 C136 C137 123.7(7) . . ?
N151 C137 C136 109.7(6) . . ?
C146 N141 C142 121.6(8) . . ?
C146 N141 Zn4 115.7(5) . . ?
C142 N141 Zn4 122.7(7) . . ?
N141 C142 C143 120.8(10) . . ?
C144 C143 C142 117.3(9) . . ?
C143 C144 C145 122.1(9) . . ?
C144 C145 C146 116.4(11) . . ?
N141 C146 C145 121.5(8) . . ?
N141 C146 C147 119.3(7) . . ?
C145 C146 C147 118.6(9) . . ?
N151 C147 C146 111.1(8) . . ?
C147 N151 C152 114.1(7) . . ?
C147 N151 C137 113.2(7) . . ?
C152 N151 C137 112.5(6) . . ?
C147 N151 Zn4 105.3(5) . . ?
C152 N151 Zn4 105.5(6) . . ?
C137 N151 Zn4 105.1(5) . . ?
N151 C152 C153 108.1(7) . . ?
O154 C153 N155 120.9(8) . . ?
O154 C153 C152 119.3(7) . . ?
N155 C153 C152 119.7(7) . . ?
C153 O154 Zn4 116.9(5) . . ?
C153 N155 C156 122.6(7) . . ?
N155 C156 C160 112.5(7) . . ?
N155 C156 C157 111.1(6) . . ?
C160 C156 C157 109.2(6) . . ?
O158 C157 O159 126.4(7) . . ?
O158 C157 C156 117.9(7) . . ?
O159 C157 C156 115.6(7) . . ?
C157 O159 Zn6 122.7(5) . 1_655 ?
C156 C160 C161 111.2(5) . . ?
C162 C161 C166 113.8(11) . . ?
C162 C161 C160 126.4(12) . . ?
C166 C161 C160 119.6(9) . . ?
C161 C162 C163 123.0(15) . . ?
C164 C163 C162 114.1(13) . . ?
C163 C164 C165 125.4(18) . . ?
C164 C165 C166 120.8(19) . . ?
C165 C166 C161 122.5(14) . . ?
C172 N171 C176 119.6(7) . . ?
C172 N171 Zn5 126.2(5) . . ?
C176 N171 Zn5 114.2(5) . . ?
N171 C172 C173 124.2(9) . . ?
C172 C173 C174 117.0(9) . . ?
C173 C174 C175 119.3(8) . . ?
C176 C175 C174 121.7(10) . . ?
N171 C176 C175 117.9(9) . . ?
N171 C176 C177 117.1(7) . . ?
C175 C176 C177 125.0(8) . . ?
N191 C177 C176 111.7(6) . . ?
C186 N181 C182 117.9(7) . . ?
C186 N181 Zn5 117.0(6) . . ?
C182 N181 Zn5 124.9(5) . . ?
C183 C182 N181 123.5(8) . . ?
C182 C183 C184 117.2(10) . . ?
C183 C184 C185 120.1(8) . . ?
C186 C185 C184 119.2(9) . . ?
N181 C186 C185 121.7(9) . . ?
N181 C186 C187 116.1(7) . . ?
C185 C186 C187 122.1(8) . . ?
C186 C187 N191 110.6(6) . . ?
C177 N191 C192 113.8(7) . . ?
C177 N191 C187 111.8(6) . . ?
C192 N191 C187 112.7(6) . . ?
C177 N191 Zn5 105.8(4) . . ?
C192 N191 Zn5 106.4(4) . . ?
C187 N191 Zn5 105.6(5) . . ?
N191 C192 C193 106.9(6) . . ?
O194 C193 N195 120.9(7) . . ?
O194 C193 C192 118.6(6) . . ?
N195 C193 C192 120.4(7) . . ?
C193 O194 Zn5 117.1(4) . . ?
C193 N195 C196 120.8(7) . . ?
N195 C196 C200 113.8(8) . . ?
N195 C196 C197 109.6(6) . . ?
C200 C196 C197 113.5(7) . . ?
O198 C197 O199 124.6(7) . . ?
O198 C197 C196 116.6(7) . . ?
O199 C197 C196 118.8(7) . . ?
C197 O199 Zn4 123.3(5) . . ?
C196 C200 C201 111.8(7) . . ?
C206 C201 C202 121.2(11) . . ?
C206 C201 C200 119.5(11) . . ?
C202 C201 C200 119.2(10) . . ?
C203 C202 C201 123.4(12) . . ?
C202 C203 C204 114.6(14) . . ?
C205 C204 C203 116.9(14) . . ?
C206 C205 C204 121.3(16) . . ?
C201 C206 C205 122.5(14) . . ?
C216 N212 C212 119.3(6) . . ?
C216 N212 Zn6 115.9(5) . . ?
C212 N212 Zn6 124.6(5) . . ?
N212 C212 C213 121.2(7) . . ?
C214 C213 C212 118.2(8) . . ?
C215 C214 C213 119.3(8) . . ?
C214 C215 C216 120.8(6) . . ?
N212 C216 C215 121.0(6) . . ?
N212 C216 C217 116.3(6) . . ?
C215 C216 C217 122.7(6) . . ?
N231 C217 C216 111.8(5) . . ?
C226 N221 C222 119.5(8) . . ?
C226 N221 Zn6 114.5(5) . . ?
C222 N221 Zn6 126.0(6) . . ?
N221 C222 C223 120.7(10) . . ?
C224 C223 C222 121.0(10) . . ?
C223 C224 C225 118.8(9) . . ?
C224 C225 C226 118.6(10) . . ?
N221 C226 C225 121.1(8) . . ?
N221 C226 C227 118.3(7) . . ?
C225 C226 C227 120.6(8) . . ?
N231 C227 C226 111.8(6) . . ?
C232 N231 C227 113.8(6) . . ?
C232 N231 C217 111.6(6) . . ?
C227 N231 C217 113.0(6) . . ?
C232 N231 Zn6 107.5(4) . . ?
C227 N231 Zn6 105.3(4) . . ?
C217 N231 Zn6 104.9(4) . . ?
N231 C232 C233 107.3(6) . . ?
O234 C233 N235 123.1(7) . . ?
O234 C233 C232 119.6(6) . . ?
N235 C233 C232 117.3(6) . . ?
C233 O234 Zn6 117.4(5) . . ?
C233 N235 C236 121.4(6) . . ?
N235 C236 C240 110.4(5) . . ?
N235 C236 C237 111.4(6) . . ?
C240 C236 C237 111.9(5) . . ?
O238 C237 O239 125.4(6) . . ?
O238 C237 C236 118.0(7) . . ?
O239 C237 C236 116.5(7) . . ?
C237 O239 Zn5 117.2(5) . . ?
C241 C240 C236 112.2(6) . . ?
C246 C241 C242 117.0(7) . . ?
C246 C241 C240 121.6(7) . . ?
C242 C241 C240 121.2(7) . . ?
C243 C242 C241 122.3(9) . . ?
C244 C243 C242 118.3(10) . . ?
C243 C244 C245 121.8(9) . . ?
C244 C245 C246 118.5(10) . . ?
C241 C246 C245 121.8(10) . . ?
O300 S300 O301 106.6(10) . . ?
O300 S300 O302 118.5(8) . . ?
O301 S300 O302 113.8(7) . . ?
O300 S300 C300 107.4(8) . . ?
O301 S300 C300 105.5(8) . . ?
O302 S300 C300 104.2(4) . . ?
F302 C300 F300 102(2) . . ?
F302 C300 F301 108.7(13) . . ?
F300 C300 F301 108.7(15) . . ?
F302 C300 S300 114.2(11) . . ?
F300 C300 S300 111.6(13) . . ?
F301 C300 S300 110.9(9) . . ?
O312 S310 O310 112.5(14) . . ?
O312 S310 O311 104.3(11) . . ?
O310 S310 O311 118.2(9) . . ?
O312 S310 C310 113.0(11) . . ?
O310 S310 C310 100.6(9) . . ?
O311 S310 C310 108.6(8) . . ?
F311 C310 F310 109.0(18) . . ?
F311 C310 F312 108.6(15) . . ?
F310 C310 F312 104.3(14) . . ?
F311 C310 S310 113.3(14) . . ?
F310 C310 S310 112.8(11) . . ?
F312 C310 S310 108.4(14) . . ?
S320 O323 O321 39.5(3) . . ?
O321 S320 O322 137.0(8) . . ?
O321 S320 O323 88.8(7) . . ?
O322 S320 O323 119.5(6) . . ?
O321 S320 C320 98.1(6) . . ?
O322 S320 C320 106.1(7) . . ?
O323 S320 C320 101.3(5) . . ?
F323 C320 F321 136.6(15) . . ?
F323 C320 F322 119.9(12) . . ?
F321 C320 F322 99.1(12) . . ?
F323 C320 S320 98.4(10) . . ?
F321 C320 S320 95.2(12) . . ?
F322 C320 S320 96.6(12) . . ?
S320 O321 O323 51.8(6) . . ?
O332 S330 O330 113.1(11) . . ?
O332 S330 O331 114.1(7) . . ?
O330 S330 O331 114.7(8) . . ?
O332 S330 C330 110.5(9) . . ?
O330 S330 C330 103.9(7) . . ?
O331 S330 C330 99.0(6) . . ?
F331 C330 F330 112.0(11) . . ?
F331 C330 F332 103.5(10) . . ?
F330 C330 F332 105.7(13) . . ?
F331 C330 S330 115.7(10) . . ?
F330 C330 S330 112.7(9) . . ?
F332 C330 S330 106.1(8) . . ?
O361 S360 O362 119.1(4) . . ?
O361 S360 C360 115.5(5) . . ?
O362 S360 C360 112.9(5) . . ?
O361 S360 O363 107.0(4) . . ?
O362 S360 O363 105.3(5) . . ?
C360 S360 O363 92.7(6) . . ?
O361 S360 F363 96.6(4) . . ?
O362 S360 F363 99.4(4) . . ?
C360 S360 F363 38.2(4) . . ?
O363 S360 F363 130.8(5) . . ?
F361 C360 F362 102.4(10) . . ?
F361 C360 F363 127.3(12) . . ?
F362 C360 F363 126.5(11) . . ?
F361 C360 S360 101.7(10) . . ?
F362 C360 S360 102.1(10) . . ?
F363 C360 S360 87.5(8) . . ?
C360 F363 S360 54.3(7) . . ?
O372 S370 O371 120.0(8) . . ?
O372 S370 O370 115.7(13) . . ?
O371 S370 O370 109.1(11) . . ?
O372 S370 C370 104.0(8) . . ?
O371 S370 C370 100.6(7) . . ?
O370 S370 C370 104.9(8) . . ?
F372 C370 F370 113.0(14) . . ?
F372 C370 F371 108.2(15) . . ?
F370 C370 F371 91.1(13) . . ?
F372 C370 S370 116.6(13) . . ?
F370 C370 S370 113.5(12) . . ?
F371 C370 S370 111.5(8) . . ?

loop_
_geom_bond_atom_site_label_1
_geom_bond_atom_site_label_2
_geom_bond_distance
_geom_bond_site_symmetry_2
_geom_bond_publ_flag
Zn1 O119 1.965(5) 1_455 ?
Zn1 N21 2.038(6) . ?
Zn1 N11 2.052(5) . ?
Zn1 O34 2.066(4) . ?
Zn1 N31 2.245(6) . ?
Zn2 O39 1.979(4) . ?
Zn2 N61 2.033(5) . ?
Zn2 O74 2.059(4) . ?
Zn2 N51 2.067(5) . ?
Zn2 N71 2.277(5) . ?
Zn3 O79 1.959(5) . ?
Zn3 O114 2.057(4) . ?
Zn3 N91 2.073(6) . ?
Zn3 N101 2.082(6) . ?
Zn3 N121 2.272(5) . ?
Zn4 O199 1.952(6) . ?
Zn4 N131 2.065(5) . ?
Zn4 N141 2.079(7) . ?
Zn4 O154 2.080(5) . ?
Zn4 N151 2.225(7) . ?
Zn5 O239 1.969(4) . ?
Zn5 N181 2.050(6) . ?
Zn5 O194 2.062(5) . ?
Zn5 N171 2.061(6) . ?
Zn5 N191 2.213(5) . ?
Zn6 O159 1.960(5) 1_455 ?
Zn6 N212 2.053(6) . ?
Zn6 N221 2.059(7) . ?
Zn6 O234 2.078(5) . ?
Zn6 N231 2.211(6) . ?
N11 C12 1.329(10) . ?
N11 C16 1.328(9) . ?
C12 C13 1.393(12) . ?
C13 C14 1.441(17) . ?
C14 C15 1.345(14) . ?
C15 C16 1.386(11) . ?
C16 C17 1.520(10) . ?
C17 N31 1.467(8) . ?
N21 C26 1.338(9) . ?
N21 C22 1.349(9) . ?
C22 C23 1.375(12) . ?
C23 C24 1.339(13) . ?
C24 C25 1.420(11) . ?
C25 C26 1.387(10) . ?
C26 C27 1.519(9) . ?
C27 N31 1.475(9) . ?
N31 C32 1.470(8) . ?
C32 C33 1.534(9) . ?
C33 O34 1.251(7) . ?
C33 N35 1.303(8) . ?
N35 C36 1.445(8) . ?
C36 C37 1.539(8) . ?
C36 C40 1.541(8) . ?
C37 O38 1.216(9) . ?
C37 O39 1.275(8) . ?
C40 C41 1.500(8) . ?
C41 C42 1.410(9) . ?
C41 C46 1.417(9) . ?
C42 C43 1.369(10) . ?
C43 C44 1.389(12) . ?
C44 C45 1.350(13) . ?
C45 C46 1.378(10) . ?
N51 C56 1.330(9) . ?
N51 C52 1.354(8) . ?
C52 C53 1.369(11) . ?
C53 C54 1.334(15) . ?
C54 C55 1.396(14) . ?
C55 C56 1.371(11) . ?
C56 C57 1.499(10) . ?
C57 N71 1.519(8) . ?
N61 C62 1.332(10) . ?
N61 C66 1.363(8) . ?
C62 C63 1.407(11) . ?
C63 C64 1.309(15) . ?
C64 C65 1.412(14) . ?
C65 C66 1.386(10) . ?
C66 C67 1.518(10) . ?
C67 N71 1.460(8) . ?
N71 C72 1.448(10) . ?
C72 C73 1.516(11) . ?
C73 O74 1.257(8) . ?
C73 N74 1.293(9) . ?
N74 C76 1.446(10) . ?
C76 C77 1.523(12) . ?
C76 C80 1.553(10) . ?
C77 O78 1.208(10) . ?
C77 O79 1.297(9) . ?
C80 C81 1.773(17) . ?
C81 C82 1.281(16) . ?
C81 C86 1.55(2) . ?
C82 C83 1.435(18) . ?
C83 C84 1.39(3) . ?
C84 C85 1.28(3) . ?
C85 C86 1.69(3) . ?
N91 C92 1.343(10) . ?
N91 C96 1.338(10) . ?
C92 C93 1.407(11) . ?
C93 C94 1.360(13) . ?
C94 C95 1.380(12) . ?
C95 C96 1.390(9) . ?
C96 C97 1.523(11) . ?
C97 N121 1.486(8) . ?
N101 C106 1.313(9) . ?
N101 C102 1.347(9) . ?
C102 C103 1.364(11) . ?
C103 C104 1.418(16) . ?
C104 C105 1.377(14) . ?
C105 C106 1.374(11) . ?
C106 C107 1.505(10) . ?
C107 N121 1.477(8) . ?
C111 O118 1.248(9) . ?
C111 O119 1.261(8) . ?
C111 C116 1.531(9) . ?
C112 N121 1.486(9) . ?
C112 C113 1.500(10) . ?
C113 O114 1.260(8) . ?
C113 N115 1.320(8) . ?
N115 C116 1.453(8) . ?
C116 C120 1.539(8) . ?
O119 Zn1 1.965(5) 1_655 ?
C120 C121 1.529(9) . ?
C121 C126 1.348(13) . ?
C121 C122 1.394(12) . ?
C122 C123 1.374(13) . ?
C123 C124 1.33(2) . ?
C124 C125 1.33(2) . ?
C125 C126 1.428(15) . ?
N131 C132 1.334(10) . ?
N131 C136 1.358(9) . ?
C132 C133 1.377(11) . ?
C133 C134 1.379(13) . ?
C134 C135 1.349(14) . ?
C135 C136 1.367(11) . ?
C136 C137 1.514(11) . ?
C137 N151 1.480(10) . ?
N141 C146 1.298(12) . ?
N141 C142 1.351(10) . ?
C142 C143 1.414(13) . ?
C143 C144 1.352(16) . ?
C144 C145 1.407(15) . ?
C145 C146 1.417(12) . ?
C146 C147 1.482(12) . ?
C147 N151 1.484(11) . ?
N151 C152 1.467(11) . ?
C152 C153 1.500(13) . ?
C153 O154 1.245(9) . ?
C153 N155 1.323(9) . ?
N155 C156 1.420(11) . ?
C156 C160 1.518(11) . ?
C156 C157 1.577(9) . ?
C157 O158 1.223(10) . ?
C157 O159 1.271(9) . ?
O159 Zn6 1.960(5) 1_655 ?
C160 C161 1.563(11) . ?
C161 C162 1.251(16) . ?
C161 C166 1.394(16) . ?
C162 C163 1.54(2) . ?
C163 C164 1.25(2) . ?
C164 C165 1.24(3) . ?
C165 C166 1.353(15) . ?
N171 C172 1.317(10) . ?
N171 C176 1.399(10) . ?
C172 C173 1.361(12) . ?
C173 C174 1.396(17) . ?
C174 C175 1.374(17) . ?
C175 C176 1.361(12) . ?
C176 C177 1.453(12) . ?
C177 N191 1.464(9) . ?
N181 C186 1.341(9) . ?
N181 C182 1.340(11) . ?
C182 C183 1.371(12) . ?
C183 C184 1.388(15) . ?
C184 C185 1.356(18) . ?
C185 C186 1.379(13) . ?
C186 C187 1.480(13) . ?
C187 N191 1.489(11) . ?
N191 C192 1.492(11) . ?
C192 C193 1.491(11) . ?
C193 O194 1.276(9) . ?
C193 N195 1.312(9) . ?
N195 C196 1.472(11) . ?
C196 C200 1.519(13) . ?
C196 C197 1.540(11) . ?
C197 O198 1.241(9) . ?
C197 O199 1.228(9) . ?
C200 C201 1.604(15) . ?
C201 C206 1.320(18) . ?
C201 C202 1.364(16) . ?
C202 C203 1.366(15) . ?
C203 C204 1.54(3) . ?
C204 C205 1.40(2) . ?
C205 C206 1.34(2) . ?
N212 C216 1.349(8) . ?
N212 C212 1.353(10) . ?
C212 C213 1.405(12) . ?
C213 C214 1.378(12) . ?
C214 C215 1.369(11) . ?
C215 C216 1.362(9) . ?
C216 C217 1.503(10) . ?
C217 N231 1.472(9) . ?
N221 C226 1.338(11) . ?
N221 C222 1.367(11) . ?
C222 C223 1.375(15) . ?
C223 C224 1.372(18) . ?
C224 C225 1.380(16) . ?
C225 C226 1.428(12) . ?
C226 C227 1.481(12) . ?
C227 N231 1.455(10) . ?
N231 C232 1.460(10) . ?
C232 C233 1.506(11) . ?
C233 O234 1.243(9) . ?
C233 N235 1.322(9) . ?
N235 C236 1.446(9) . ?
C236 C240 1.535(9) . ?
C236 C237 1.524(8) . ?
C237 O238 1.251(10) . ?
C237 O239 1.271(9) . ?
C240 C241 1.475(9) . ?
C241 C246 1.379(11) . ?
C241 C242 1.391(11) . ?
C242 C243 1.372(13) . ?
C243 C244 1.386(18) . ?
C244 C245 1.351(18) . ?
C245 C246 1.398(13) . ?
O300 S300 1.365(9) . ?
S300 O301 1.397(10) . ?
S300 O302 1.411(7) . ?
S300 C300 1.780(12) . ?
F300 C300 1.23(2) . ?
C300 F302 1.223(18) . ?
C300 F301 1.335(10) . ?
O310 S310 1.386(9) . ?
S310 O312 1.171(16) . ?
S310 O311 1.403(10) . ?
S310 C310 1.75(2) . ?
F310 C310 1.311(17) . ?
C310 F311 1.27(2) . ?
C310 F312 1.38(2) . ?
O323 S320 1.496(7) . ?
O323 O321 1.904(16) . ?
S320 O321 1.210(9) . ?
S320 O322 1.453(7) . ?
S320 C320 1.915(14) . ?
F323 C320 1.379(13) . ?
C320 F321 1.362(13) . ?
C320 F322 1.377(13) . ?
O330 S330 1.415(13) . ?
S330 O332 1.381(12) . ?
S330 O331 1.451(10) . ?
S330 C330 1.785(13) . ?
C330 F331 1.287(14) . ?
C330 F330 1.296(16) . ?
C330 F332 1.439(16) . ?
S360 O361 1.388(6) . ?
S360 O362 1.406(6) . ?
S360 C360 1.826(15) . ?
S360 O363 1.788(8) . ?
S360 F363 2.246(15) . ?
C360 F361 1.392(12) . ?
C360 F362 1.386(12) . ?
C360 F363 1.392(13) . ?
O370 S370 1.455(15) . ?
S370 O372 1.353(14) . ?
S370 O371 1.405(11) . ?
S370 C370 1.751(16) . ?
F370 C370 1.329(17) . ?
C370 F372 1.190(15) . ?
C370 F371 1.332(18) . ?
